data_4512472
loop_
_publ_author_name
'Rousseau, Guillaume'
'Rodriguez-Albelo, Luisa Marleny'
'Salomon, William'
'Mialane, Pierre'
'Marrot, J\'er\^ome'
'Doungmene, Floriant'
'Mbomekall\'e, Isra\"el-Martyr'
'de Oliveira, Pedro'
'Dolbecq, Anne'

_publ_section_title
;
 Tuning the Dimensionality of Polyoxometalate-Based Materials by Using a
 Mixture of Ligands
;
_journal_issue 1
_journal_name_full 'Crystal Growth &amp; Design'
_journal_page_first 449
_journal_paper_doi 10.1021/cg501524a
_journal_volume 15
_journal_year 2015
_chemical_formula_sum 'C68 H136 Mo12 N7 O50 P Zn4'
_chemical_formula_weight 3295.57
_chemical_name_systematic
;
 ?
;
_space_group_IT_number 2
_symmetry_cell_setting triclinic
_symmetry_space_group_name_Hall '-P 1'
_symmetry_space_group_name_H-M 'P -1'
_atom_sites_solution_hydrogens geom
_atom_sites_solution_primary direct
_atom_sites_solution_secondary difmap
_audit_creation_method SHELXL-97
_cell_angle_alpha 71.282(2)
_cell_angle_beta 68.629(3)
_cell_angle_gamma 63.698(2)
_cell_formula_units_Z 6
_cell_length_a 26.480(3)
_cell_length_b 26.845(3)
_cell_length_c 27.075(3)
_cell_measurement_reflns_used 29974
_cell_measurement_temperature 273(2)
_cell_measurement_theta_max 27.50
_cell_measurement_theta_min 0.86
_cell_volume 15772(3)
_computing_cell_refinement 'Bruker SMART'
_computing_data_collection 'Bruker SMART'
_computing_data_reduction 'Bruker SAINT'
_computing_molecular_graphics 'Bruker SHELXTL'
_computing_publication_material 'Bruker SHELXTL'
_computing_structure_refinement 'SHELXL-97 (Sheldrick, 1997)'
_computing_structure_solution 'SHELXS-97 (Sheldrick, 1990)'
_diffrn_ambient_temperature 273(2)
_diffrn_detector_area_resol_mean 512x512
_diffrn_measured_fraction_theta_full 0.985
_diffrn_measured_fraction_theta_max 0.985
_diffrn_measurement_device_type 'CCD area detector'
_diffrn_measurement_method 'phi and omega scans'
_diffrn_radiation_monochromator graphite
_diffrn_radiation_source 'fine-focus sealed tube'
_diffrn_radiation_type MoK\a
_diffrn_radiation_wavelength 0.71073
_diffrn_reflns_av_R_equivalents 0.0483
_diffrn_reflns_av_sigmaI/netI 0.1442
_diffrn_reflns_limit_h_max 33
_diffrn_reflns_limit_h_min -34
_diffrn_reflns_limit_k_max 27
_diffrn_reflns_limit_k_min -34
_diffrn_reflns_limit_l_max 35
_diffrn_reflns_limit_l_min -35
_diffrn_reflns_number 104721
_diffrn_reflns_theta_full 27.50
_diffrn_reflns_theta_max 27.50
_diffrn_reflns_theta_min 0.86
_exptl_absorpt_coefficient_mu 2.377
_exptl_absorpt_correction_T_max 0.7994
_exptl_absorpt_correction_T_min 0.6515
_exptl_absorpt_correction_type multi-scan
_exptl_absorpt_process_details 'G. M. Sheldrick, SADABS'
_exptl_crystal_colour black
_exptl_crystal_density_diffrn 2.082
_exptl_crystal_density_method 'not measured'
_exptl_crystal_description parallelepiped
_exptl_crystal_F_000 6908
_exptl_crystal_size_max 0.20
_exptl_crystal_size_mid 0.10
_exptl_crystal_size_min 0.10
_platon_squeeze_details
;
;
_refine_diff_density_max 2.389
_refine_diff_density_min -2.023
_refine_diff_density_rms 0.217
_refine_ls_extinction_method none
_refine_ls_goodness_of_fit_ref 0.915
_refine_ls_hydrogen_treatment mixed
_refine_ls_matrix_type full
_refine_ls_number_parameters 2178
_refine_ls_number_reflns 71382
_refine_ls_number_restraints 4
_refine_ls_restrained_S_all 0.915
_refine_ls_R_factor_all 0.1173
_refine_ls_R_factor_gt 0.0610
_refine_ls_shift/su_max 0.007
_refine_ls_shift/su_mean 0.000
_refine_ls_structure_factor_coef Fsqd
_refine_ls_weighting_details 'calc w=1/[\s^2^(Fo^2^)+(0.0703P)^2^+0.0000P] where P=(Fo^2^+2Fc^2^)/3'
_refine_ls_weighting_scheme calc
_refine_ls_wR_factor_gt 0.1485
_refine_ls_wR_factor_ref 0.1711
_reflns_number_gt 33607
_reflns_number_total 71382
_reflns_threshold_expression >2\s(I)
_cod_data_source_file cg501524a_si_003.cif
_cod_data_source_block epsilon(bim)2(trim)2/3
_cod_depositor_comments 'Adding full bibliography for 4512470--4512473.cif.'
_cod_original_sg_symbol_H-M P-1
_cod_database_code 4512472

loop_
_symmetry_equiv_pos_as_xyz
'x, y, z'
'-x, -y, -z'

loop_
_atom_site_label
_atom_site_type_symbol
_atom_site_fract_x
_atom_site_fract_y
_atom_site_fract_z
_atom_site_U_iso_or_equiv
_atom_site_adp_type
_atom_site_occupancy
_atom_site_symmetry_multiplicity
_atom_site_calc_flag
_atom_site_refinement_flags
_atom_site_disorder_assembly
_atom_site_disorder_group
Mo1 Mo 0.41844(4) 0.68005(3) 0.29521(3) 0.03322(19) Uani 1 1 d . . .
Mo2 Mo 0.24124(4) 0.85023(3) 0.15550(3) 0.0347(2) Uani 1 1 d . . .
Mo3 Mo 0.30648(4) 0.70905(3) 0.34562(3) 0.0345(2) Uani 1 1 d . . .
Mo4 Mo 0.19922(4) 0.79975(3) 0.28081(3) 0.0350(2) Uani 1 1 d . . .
Mo5 Mo 0.32128(4) 0.97703(3) 0.20084(3) 0.0352(2) Uani 1 1 d . . .
Mo6 Mo 0.38988(4) 0.80893(3) 0.09879(3) 0.0361(2) Uani 1 1 d . . .
Mo7 Mo 0.30683(4) 0.94439(3) 0.12751(3) 0.0350(2) Uani 1 1 d . . .
Mo8 Mo 0.49438(4) 0.76873(3) 0.25166(4) 0.0385(2) Uani 1 1 d . . .
Mo9 Mo 0.27442(4) 0.91965(3) 0.34175(3) 0.0355(2) Uani 1 1 d . . .
Mo10 Mo 0.46759(4) 0.73644(3) 0.15274(3) 0.0347(2) Uani 1 1 d . . .
Mo11 Mo 0.41962(4) 0.89325(4) 0.27619(4) 0.0412(2) Uani 1 1 d . . .
Mo12 Mo 0.22520(4) 0.84481(3) 0.37075(3) 0.0360(2) Uani 1 1 d . . .
Mo13 Mo 0.70039(4) 0.29929(3) 0.21422(4) 0.0375(2) Uani 1 1 d . . .
Mo14 Mo 0.54288(4) 0.21074(3) 0.37955(3) 0.03387(19) Uani 1 1 d . . .
Mo15 Mo 0.64634(4) 0.26948(3) 0.34122(3) 0.0345(2) Uani 1 1 d . . .
Mo16 Mo 0.68161(4) 0.12797(3) 0.39805(3) 0.0348(2) Uani 1 1 d . . .
Mo17 Mo 0.50688(4) 0.19252(3) 0.31121(3) 0.0341(2) Uani 1 1 d . . .
Mo18 Mo 0.56889(4) 0.22635(4) 0.16720(3) 0.0365(2) Uani 1 1 d . . .
Mo19 Mo 0.58972(4) 0.08942(4) 0.23475(4) 0.0398(2) Uani 1 1 d . . .
Mo20 Mo 0.78891(4) 0.18772(4) 0.14846(3) 0.0383(2) Uani 1 1 d . . .
Mo21 Mo 0.65013(4) 0.26964(4) 0.13115(3) 0.0387(2) Uani 1 1 d . . .
Mo22 Mo 0.75337(4) 0.04622(3) 0.34332(3) 0.0358(2) Uani 1 1 d . . .
Mo23 Mo 0.81506(4) 0.08120(4) 0.19878(3) 0.0372(2) Uani 1 1 d . . .
Mo24 Mo 0.71701(4) 0.01455(3) 0.25086(4) 0.0406(2) Uani 1 1 d . . .
Mo25 Mo -0.06364(4) 0.42409(4) 0.21947(4) 0.0389(2) Uani 1 1 d . . .
Mo26 Mo -0.07242(4) 0.41454(4) 0.35820(3) 0.0405(2) Uani 1 1 d . . .
Mo27 Mo 0.08146(4) 0.57252(4) 0.14200(4) 0.0413(2) Uani 1 1 d . . .
Mo28 Mo 0.12037(4) 0.47971(4) 0.10306(4) 0.0421(2) Uani 1 1 d . . .
Mo29 Mo 0.16056(4) 0.33804(4) 0.30179(4) 0.0449(2) Uani 1 1 d . . .
Mo30 Mo -0.05032(4) 0.62026(4) 0.23558(4) 0.0442(2) Uani 1 1 d . . .
Mo31 Mo 0.16831(4) 0.34653(4) 0.17869(4) 0.0429(2) Uani 1 1 d . . .
Mo32 Mo 0.10614(5) 0.46329(4) 0.34406(4) 0.0450(2) Uani 1 1 d . . .
Mo33 Mo 0.03812(4) 0.39574(4) 0.14794(4) 0.0407(2) Uani 1 1 d . . .
Mo34 Mo 0.07328(4) 0.56293(4) 0.28075(4) 0.0433(2) Uani 1 1 d . . .
Mo35 Mo 0.02389(5) 0.37944(4) 0.38853(4) 0.0442(2) Uani 1 1 d . . .
Mo36 Mo -0.12605(4) 0.54262(4) 0.27586(4) 0.0431(2) Uani 1 1 d . . .
Zn1 Zn 0.19260(5) 0.93777(4) 0.24893(4) 0.0312(2) Uani 1 1 d . . .
Zn2 Zn 0.32946(5) 0.71520(4) 0.20504(4) 0.0312(2) Uani 1 1 d . . .
Zn3 Zn 0.37912(5) 0.78386(5) 0.36897(4) 0.0383(3) Uani 1 1 d . . .
Zn4 Zn 0.45501(5) 0.87538(5) 0.14338(5) 0.0418(3) Uani 1 1 d . . .
Zn5 Zn 0.78329(5) 0.17543(4) 0.28582(4) 0.0325(2) Uani 1 1 d . . .
Zn6 Zn 0.55476(5) 0.31236(4) 0.25627(4) 0.0328(3) Uani 1 1 d . . .
Zn7 Zn 0.60656(5) 0.06255(5) 0.36461(5) 0.0397(3) Uani 1 1 d . . .
Zn8 Zn 0.70606(5) 0.11842(5) 0.13332(5) 0.0423(3) Uani 1 1 d . . .
Zn9 Zn 0.05263(5) 0.31476(4) 0.27968(5) 0.0378(3) Uani 1 1 d . . .
Zn10 Zn 0.18718(5) 0.45323(5) 0.20655(5) 0.0407(3) Uani 1 1 d . . .
Zn11 Zn -0.03932(6) 0.54884(5) 0.14242(5) 0.0444(3) Uani 1 1 d . . .
Zn12 Zn -0.05206(6) 0.53374(5) 0.36344(5) 0.0469(3) Uani 1 1 d . . .
P1 P 0.33907(10) 0.82821(9) 0.24125(9) 0.0209(5) Uani 1 1 d . . .
P2 P 0.66351(10) 0.16730(9) 0.26036(9) 0.0252(5) Uani 1 1 d . . .
P3 P 0.03777(11) 0.46165(10) 0.24799(10) 0.0297(5) Uani 1 1 d . . .
O1 O 0.2926(2) 0.8074(2) 0.2848(2) 0.0247(13) Uani 1 1 d . . .
O2 O 0.3515(3) 0.6899(2) 0.2738(2) 0.0329(15) Uani 1 1 d . . .
O3 O 0.2166(3) 0.9153(2) 0.3161(2) 0.0301(14) Uani 1 1 d . . .
O4 O 0.2543(3) 0.9644(2) 0.1975(2) 0.0330(15) Uani 1 1 d . . .
O5 O 0.3404(2) 0.8788(2) 0.2570(2) 0.0264(13) Uani 1 1 d . . .
O6 O 0.3929(3) 0.7382(2) 0.1524(2) 0.0331(15) Uani 1 1 d . . .
O7 O 0.3990(2) 0.7791(2) 0.2374(2) 0.0249(13) Uani 1 1 d . . .
O8 O 0.4483(3) 0.8170(2) 0.1203(2) 0.0376(15) Uani 1 1 d . . .
O9 O 0.3001(3) 0.8398(2) 0.3763(2) 0.0342(15) Uani 1 1 d . . .
O10 O 0.1976(3) 0.8722(2) 0.2280(2) 0.0331(15) Uani 1 1 d . . .
O11 O 0.2564(3) 0.7777(2) 0.2093(2) 0.0353(15) Uani 1 1 d . . .
O12 O 0.3703(3) 0.7218(3) 0.3538(2) 0.0403(16) Uani 1 1 d . . .
O13 O 0.1736(3) 0.8378(2) 0.3344(2) 0.0370(15) Uani 1 1 d . . .
O14 O 0.4647(3) 0.6688(2) 0.2153(2) 0.0304(14) Uani 1 1 d . . .
O15 O 0.3261(3) 0.8482(2) 0.1853(2) 0.0279(14) Uani 1 1 d . . .
O16 O 0.3775(3) 0.9340(2) 0.1443(2) 0.0403(17) Uani 1 1 d . . .
O17 O 0.1879(3) 0.8526(3) 0.1335(3) 0.0446(17) Uani 1 1 d . . .
O18 O 0.2385(3) 0.7309(3) 0.3147(2) 0.0413(17) Uani 1 1 d . . .
O19 O 0.4672(3) 0.8500(2) 0.2152(2) 0.0352(15) Uani 1 1 d . . .
O20 O 0.4351(3) 0.8119(2) 0.3102(3) 0.0427(17) Uani 1 1 d . . .
O21 O 0.3566(3) 0.9114(3) 0.3338(3) 0.0398(16) Uani 1 1 d . . .
O22 O 0.1398(3) 0.7943(3) 0.2787(3) 0.0474(18) Uani 1 1 d . . .
O23 O 0.5161(3) 0.7488(3) 0.1863(3) 0.0432(17) Uani 1 1 d . . .
O24 O 0.5191(3) 0.7015(3) 0.1055(3) 0.0519(19) Uani 1 1 d . . .
O25 O 0.2387(3) 0.9541(3) 0.3927(3) 0.0465(18) Uani 1 1 d . . .
O26 O 0.2529(3) 0.7630(3) 0.3915(2) 0.0424(17) Uani 1 1 d . . .
O27 O 0.2431(3) 0.9209(2) 0.1295(2) 0.0385(16) Uani 1 1 d . . .
O28 O 0.3928(3) 0.9547(2) 0.2267(3) 0.0418(17) Uani 1 1 d . . .
O29 O 0.3051(3) 0.6480(3) 0.3877(3) 0.055(2) Uani 1 1 d . . .
O30 O 0.1742(3) 0.8648(3) 0.4278(3) 0.0504(19) Uani 1 1 d . . .
O31 O 0.5582(3) 0.7598(3) 0.2606(3) 0.055(2) Uani 1 1 d . . .
O32 O 0.2919(3) 1.0052(3) 0.0841(3) 0.0491(19) Uani 1 1 d . . .
O33 O 0.2698(3) 0.9892(2) 0.2782(2) 0.0353(15) Uani 1 1 d . . .
O34 O 0.3076(3) 0.8151(2) 0.1086(2) 0.0324(15) Uani 1 1 d . . .
O35 O 0.4795(3) 0.7061(2) 0.2937(3) 0.0395(16) Uani 1 1 d . . .
O36 O 0.4235(3) 0.7911(3) 0.0379(3) 0.0491(18) Uani 1 1 d . . .
O37 O 0.3114(3) 1.0441(3) 0.1729(3) 0.0471(18) Uani 1 1 d . . .
O38 O 0.4449(3) 0.6129(2) 0.3262(2) 0.0386(16) Uani 1 1 d . . .
O39 O 0.3580(3) 0.8912(2) 0.0772(2) 0.0425(17) Uani 1 1 d . . .
O40 O 0.4707(3) 0.9042(3) 0.2899(3) 0.057(2) Uani 1 1 d . . .
O41 O 0.5793(3) 0.2834(2) 0.1885(2) 0.0367(15) Uani 1 1 d . . .
O42 O 0.6241(3) 0.3070(3) 0.2711(2) 0.0397(16) Uani 1 1 d . . .
O43 O 0.7122(2) 0.1077(2) 0.2618(2) 0.0235(9) Uani 1 1 d . . .
O44 O 0.6689(3) 0.0696(3) 0.3806(2) 0.0395(16) Uani 1 1 d . . .
O45 O 0.5240(3) 0.2559(2) 0.3115(2) 0.0320(14) Uani 1 1 d . . .
O46 O 0.6874(3) 0.2080(2) 0.2148(2) 0.0295(14) Uani 1 1 d . . .
O47 O 0.4794(3) 0.2300(3) 0.4278(3) 0.0483(18) Uani 1 1 d . . .
O48 O 0.7210(3) 0.2498(2) 0.2833(2) 0.0374(16) Uani 1 1 d . . .
O49 O 0.5504(3) 0.1400(3) 0.3653(2) 0.0385(16) Uani 1 1 d . . .
O50 O 0.6472(3) 0.3232(3) 0.3598(3) 0.0426(17) Uani 1 1 d . . .
O51 O 0.7717(3) 0.1262(3) 0.1431(2) 0.0395(16) Uani 1 1 d . . .
O52 O 0.6107(2) 0.1671(2) 0.2491(2) 0.0289(14) Uani 1 1 d . . .
O53 O 0.7550(3) 0.1181(2) 0.3418(2) 0.0386(16) Uani 1 1 d . . .
O54 O 0.4985(3) 0.2358(2) 0.2336(2) 0.0334(15) Uani 1 1 d . . .
O55 O 0.6805(2) 0.2074(2) 0.3859(2) 0.0337(15) Uani 1 1 d . . .
O56 O 0.8245(3) 0.0427(2) 0.2771(2) 0.0381(16) Uani 1 1 d . . .
O57 O 0.6521(3) 0.1959(3) 0.1276(2) 0.0399(17) Uani 1 1 d . . .
O58 O 0.6997(3) 0.0990(3) 0.4573(3) 0.053(2) Uani 1 1 d . . .
O59 O 0.5258(2) 0.1211(2) 0.2864(2) 0.0313(14) Uani 1 1 d . . .
O60 O 0.5317(3) 0.2598(3) 0.1200(3) 0.054(2) Uani 1 1 d . . .
O61 O 0.6440(2) 0.1844(2) 0.3159(2) 0.0235(9) Uani 1 1 d . . .
O62 O 0.5727(3) 0.2711(3) 0.3719(2) 0.0401(17) Uani 1 1 d . . .
O63 O 0.6748(3) 0.0690(3) 0.1959(3) 0.0413(17) Uani 1 1 d . . .
O64 O 0.4379(3) 0.2068(3) 0.3434(3) 0.0437(17) Uani 1 1 d . . .
O65 O 0.6613(3) 0.3217(3) 0.1632(3) 0.0446(17) Uani 1 1 d . . .
O66 O 0.7830(3) 0.0228(2) 0.2049(3) 0.0422(17) Uani 1 1 d . . .
O67 O 0.6341(3) 0.0451(2) 0.2923(3) 0.0428(17) Uani 1 1 d . . .
O68 O 0.7095(3) 0.3584(3) 0.2129(3) 0.060(2) Uani 1 1 d . . .
O69 O 0.8835(3) 0.0531(3) 0.1644(3) 0.0460(17) Uani 1 1 d . . .
O70 O 0.6310(3) 0.3149(3) 0.0771(3) 0.062(2) Uani 1 1 d . . .
O71 O 0.7373(3) -0.0035(2) 0.3137(3) 0.0398(17) Uani 1 1 d . . .
O72 O 0.7875(3) -0.0010(3) 0.3894(3) 0.0530(19) Uani 1 1 d . . .
O73 O 0.5973(3) 0.1630(3) 0.4254(2) 0.0393(16) Uani 1 1 d . . .
O74 O 0.5736(3) 0.1470(3) 0.1769(3) 0.0400(16) Uani 1 1 d . . .
O75 O 0.7709(3) 0.2569(3) 0.1769(2) 0.0375(16) Uani 1 1 d . . .
O76 O 0.7342(3) 0.2380(3) 0.1061(2) 0.0469(18) Uani 1 1 d . . .
O77 O 0.5753(3) 0.0386(3) 0.2252(3) 0.058(2) Uani 1 1 d . . .
O78 O 0.8527(3) 0.1840(3) 0.1038(3) 0.0531(19) Uani 1 1 d . . .
O79 O 0.7230(3) -0.0482(3) 0.2434(3) 0.055(2) Uani 1 1 d . . .
O80 O 0.8082(3) 0.1481(3) 0.2178(2) 0.0360(15) Uani 1 1 d . . .
O81 O 0.0099(3) 0.3617(3) 0.2229(2) 0.0341(15) Uani 1 1 d . . .
O82 O 0.0030(3) 0.3529(2) 0.3419(2) 0.0411(17) Uani 1 1 d . . .
O83 O 0.1294(3) 0.3186(2) 0.2554(3) 0.0423(17) Uani 1 1 d . . .
O84 O -0.0243(3) 0.4612(2) 0.2657(2) 0.0322(14) Uani 1 1 d . . .
O85 O -0.0795(3) 0.5788(3) 0.2087(3) 0.0428(17) Uani 1 1 d . . .
O86 O 0.1401(3) 0.4927(3) 0.2683(3) 0.0440(17) Uani 1 1 d . . .
O87 O 0.1858(3) 0.3780(2) 0.2254(3) 0.0408(16) Uani 1 1 d . . .
O88 O 0.0357(3) 0.5235(2) 0.2338(2) 0.0347(15) Uani 1 1 d . . .
O89 O 0.1460(3) 0.5009(3) 0.1495(2) 0.0405(16) Uani 1 1 d . . .
O90 O 0.0674(3) 0.4287(2) 0.2948(2) 0.0379(16) Uani 1 1 d . . .
O91 O 0.0723(3) 0.4347(2) 0.1970(2) 0.0301(14) Uani 1 1 d . . .
O92 O -0.0997(3) 0.4021(3) 0.1966(3) 0.057(2) Uani 1 1 d . . .
O93 O -0.0894(3) 0.3917(2) 0.3009(2) 0.0345(15) Uani 1 1 d . . .
O94 O -0.0270(3) 0.4681(3) 0.1539(3) 0.0436(18) Uani 1 1 d . . .
O95 O -0.1256(3) 0.4999(3) 0.2351(2) 0.0413(17) Uani 1 1 d . . .
O96 O 0.0433(3) 0.5406(3) 0.1171(2) 0.0437(17) Uani 1 1 d . . .
O97 O 0.1820(3) 0.4027(3) 0.1224(3) 0.0465(18) Uani 1 1 d . . .
O98 O 0.0647(3) 0.4180(3) 0.4002(3) 0.055(2) Uani 1 1 d . . .
O99 O -0.0412(3) 0.4532(3) 0.3834(2) 0.051(2) Uani 1 1 d . . .
O100 O -0.1307(3) 0.4926(3) 0.3396(3) 0.0455(17) Uani 1 1 d . . .
O101 O -0.1147(3) 0.3875(3) 0.4123(3) 0.053(2) Uani 1 1 d . . .
O102 O -0.0843(3) 0.5722(3) 0.3021(3) 0.0452(17) Uani 1 1 d . . .
O103 O 0.1044(3) 0.5902(3) 0.1985(3) 0.0455(17) Uani 1 1 d . . .
O104 O 0.1560(3) 0.5007(3) 0.0395(3) 0.060(2) Uani 1 1 d . . .
O105 O 0.2209(4) 0.2791(3) 0.3080(3) 0.067(2) Uani 1 1 d . . .
O106 O 0.0244(3) 0.3653(3) 0.1111(3) 0.0536(19) Uani 1 1 d . . .
O107 O 0.0309(3) 0.5242(3) 0.3443(2) 0.0428(17) Uani 1 1 d . . .
O108 O 0.0003(3) 0.6265(3) 0.1685(3) 0.0529(19) Uani 1 1 d . . .
O109 O 0.1165(3) 0.3367(3) 0.1574(3) 0.0441(17) Uani 1 1 d . . .
O110 O 0.1364(4) 0.4764(3) 0.3808(3) 0.063(2) Uani 1 1 d . . .
O111 O -0.1937(3) 0.5936(3) 0.2840(3) 0.056(2) Uani 1 1 d . . .
O112 O -0.1047(4) 0.6849(3) 0.2352(3) 0.062(2) Uani 1 1 d . . .
O113 O 0.1687(3) 0.3888(3) 0.3259(3) 0.0493(19) Uani 1 1 d . . .
O114 O -0.0049(3) 0.6196(3) 0.2727(3) 0.0485(19) Uani 1 1 d . . .
O115 O 0.0929(4) 0.5994(3) 0.3043(3) 0.064(2) Uani 1 1 d . . .
O116 O 0.0830(3) 0.4372(3) 0.0913(3) 0.0483(18) Uani 1 1 d . . .
O117 O 0.1040(3) 0.3236(3) 0.3603(3) 0.0488(18) Uani 1 1 d . . .
O118 O 0.0058(4) 0.3425(3) 0.4505(3) 0.065(2) Uani 1 1 d . . .
O119 O 0.1061(3) 0.6150(3) 0.0888(3) 0.057(2) Uani 1 1 d . . .
O120 O 0.2315(3) 0.2904(3) 0.1642(3) 0.057(2) Uani 1 1 d . . .
O121 O 0.8535(3) 0.1713(3) 0.2964(3) 0.0422(17) Uani 1 1 d . . .
O122 O 0.8987(3) 0.0791(3) 0.2903(3) 0.0473(18) Uani 1 1 d . . .
O123 O -0.0480(3) 0.2777(3) 0.3104(3) 0.052(2) Uani 1 1 d . . .
O124 O 0.0506(3) 0.2407(2) 0.2933(3) 0.0428(17) Uani 1 1 d . . .
O125 O 0.1153(3) 0.9969(3) 0.2588(3) 0.0409(17) Uani 1 1 d . . .
O126 O 0.1565(3) 1.0428(3) 0.2774(3) 0.0484(18) Uani 1 1 d . . .
O127 O 0.4489(3) 0.3469(3) 0.2330(3) 0.059(2) Uani 1 1 d . . .
O128 O 0.4983(3) 0.3885(2) 0.2455(3) 0.0442(17) Uani 1 1 d . . .
O129 O 0.2641(3) 0.4548(3) 0.1899(3) 0.0475(19) Uani 1 1 d . . .
O130 O 0.2244(3) 0.5498(3) 0.1783(3) 0.0460(18) Uani 1 1 d . . .
O131 O 0.4265(3) 0.6008(3) 0.1989(3) 0.0484(19) Uani 1 1 d . . .
O132 O 0.3359(3) 0.6469(2) 0.1908(3) 0.0396(17) Uani 1 1 d . . .
C1 C 0.9517(4) 0.1287(3) 0.2933(4) 0.033(2) Uani 1 1 d . . .
C2 C 0.9509(4) 0.1782(4) 0.2994(4) 0.033(2) Uani 1 1 d . . .
H2 H 0.9156 0.2084 0.3060 0.040 Uiso 1 1 calc R . .
C3 C 0.0016(4) 0.1837(4) 0.2960(4) 0.036(2) Uani 1 1 d . . .
C4 C 0.0541(4) 0.1382(3) 0.2872(4) 0.033(2) Uani 1 1 d . . .
H4 H 0.0882 0.1417 0.2853 0.039 Uiso 1 1 calc R . .
C5 C 0.0567(4) 1.0872(4) 0.2811(4) 0.029(2) Uani 1 1 d . . .
C6 C 0.0062(4) 1.0823(4) 0.2839(4) 0.035(2) Uani 1 1 d . . .
H6 H 0.0074 1.0487 0.2798 0.043 Uiso 1 1 calc R . .
C7 C 0.8983(5) 0.1242(4) 0.2936(4) 0.045(3) Uani 1 1 d . . .
C8 C -0.0005(5) 0.2387(4) 0.3016(4) 0.038(2) Uani 1 1 d . . .
C9 C 0.1137(4) 1.0388(4) 0.2723(4) 0.034(2) Uani 1 1 d . . .
C10 C 0.3257(4) 0.5494(4) 0.1908(4) 0.035(2) Uani 1 1 d . . .
H10 H 0.2967 0.5840 0.1821 0.042 Uiso 1 1 calc R . .
C11 C 0.3190(4) 0.4997(4) 0.1956(4) 0.029(2) Uani 1 1 d . . .
C12 C 0.3607(4) 0.4489(4) 0.2090(4) 0.035(2) Uani 1 1 d . . .
H12 H 0.3555 0.4156 0.2129 0.042 Uiso 1 1 calc R . .
C13 C 0.4117(4) 0.4460(3) 0.2170(4) 0.035(2) Uani 1 1 d . . .
C14 C 0.4185(4) 0.4953(3) 0.2124(4) 0.034(2) Uani 1 1 d . . .
H14 H 0.4518 0.4935 0.2183 0.041 Uiso 1 1 calc R . .
C15 C 0.3759(4) 0.5485(3) 0.1989(4) 0.032(2) Uani 1 1 d . . .
C16 C 0.4579(5) 0.3885(4) 0.2323(4) 0.042(3) Uani 1 1 d . . .
C17 C 0.2652(5) 0.5032(4) 0.1855(4) 0.041(3) Uani 1 1 d . . .
C18 C 0.3823(4) 0.6013(3) 0.1952(4) 0.028(2) Uani 1 1 d . . .
N1 N -0.0724(4) 0.5841(4) 0.0787(3) 0.043(2) Uani 1 1 d . . .
N2 N -0.0910(4) 0.5873(4) 0.0038(4) 0.060(3) Uani 1 1 d . . .
H2A H -0.0930 0.5758 -0.0213 0.072 Uiso 1 1 calc R . .
C19 C -0.1093(6) 0.6440(6) 0.0090(5) 0.064(3) Uani 1 1 d . . .
C20 C 0.1362(7) 0.3019(7) 0.0211(6) 0.103(4) Uani 1 1 d . . .
H20 H 0.1434 0.2992 0.0531 0.124 Uiso 1 1 calc R . .
C21 C -0.1513(8) 0.7460(7) -0.0029(8) 0.125(7) Uani 1 1 d . . .
H21 H -0.1713 0.7812 -0.0211 0.150 Uiso 1 1 calc R . .
C22 C -0.1367(8) 0.7417(7) 0.0422(6) 0.115(7) Uani 1 1 d . . .
H22 H -0.1461 0.7748 0.0534 0.138 Uiso 1 1 calc R . .
C23 C -0.1087(7) 0.6906(7) 0.0718(6) 0.103(4) Uani 1 1 d . . .
H23 H -0.0982 0.6893 0.1016 0.124 Uiso 1 1 calc R . .
C24 C -0.0961(5) 0.6390(5) 0.0556(4) 0.054(2) Uani 1 1 d . . .
C25 C -0.0698(5) 0.5555(5) 0.0467(4) 0.054(2) Uani 1 1 d . . .
H25 H -0.0546 0.5161 0.0529 0.065 Uiso 1 1 calc R . .
N3 N -0.0858(4) 0.5711(4) 0.4278(3) 0.052(2) Uani 1 1 d . . .
N4 N -0.0858(5) 0.5899(4) 0.5030(4) 0.072(3) Uani 1 1 d . . .
H4A H -0.0742 0.5877 0.5298 0.087 Uiso 1 1 calc R . .
C26 C -0.1368(4) 0.6119(4) 0.4456(4) 0.089(3) Uiso 1 1 d G . .
C27 C -0.1864(5) 0.6399(4) 0.4264(4) 0.089(3) Uiso 1 1 d G . .
H27 H -0.1869 0.6320 0.3956 0.106 Uiso 1 1 calc R . .
C28 C -0.2353(4) 0.6797(4) 0.4533(5) 0.117(4) Uiso 1 1 d G . .
H28 H -0.2685 0.6984 0.4404 0.140 Uiso 1 1 calc R . .
C29 C -0.2345(5) 0.6915(5) 0.4993(5) 0.172(9) Uiso 1 1 d G . .
H29 H -0.2672 0.7181 0.5173 0.206 Uiso 1 1 calc R . .
C30 C -0.1849(7) 0.6635(6) 0.5185(4) 0.165(9) Uiso 1 1 d G . .
H30 H -0.1844 0.6715 0.5493 0.198 Uiso 1 1 calc R . .
C31 C -0.1361(5) 0.6238(5) 0.4916(5) 0.117(4) Uiso 1 1 d G . .
C32 C -0.0565(6) 0.5593(6) 0.4633(5) 0.069(4) Uani 1 1 d . . .
H32 H -0.0189 0.5323 0.4611 0.083 Uiso 1 1 calc R . .
N5 N 0.4069(4) 0.7606(3) 0.4338(3) 0.044(2) Uani 1 1 d . . .
N6 N 0.4188(3) 0.7649(4) 0.5089(3) 0.046(2) Uani 1 1 d . . .
H6A H 0.4145 0.7785 0.5356 0.055 Uiso 1 1 calc R . .
C33 C 0.4468(5) 0.7088(5) 0.4518(4) 0.055(3) Uani 1 1 d . . .
C34 C 0.4802(6) 0.6608(5) 0.4275(5) 0.072(4) Uani 1 1 d . . .
H34 H 0.4751 0.6590 0.3960 0.086 Uiso 1 1 calc R . .
C35 C 0.5202(7) 0.6171(6) 0.4523(6) 0.105(6) Uani 1 1 d . . .
H35 H 0.5451 0.5857 0.4363 0.126 Uiso 1 1 calc R . .
C36 C 0.5240(7) 0.6195(7) 0.5029(6) 0.115(7) Uani 1 1 d . . .
H36 H 0.5486 0.5876 0.5210 0.138 Uiso 1 1 calc R . .
C37 C 0.5056(7) 0.3356(6) 0.4752(5) 0.092(5) Uani 1 1 d . . .
H37 H 0.5012 0.3350 0.4429 0.110 Uiso 1 1 calc R . .
C38 C 0.4559(5) 0.7116(5) 0.4985(4) 0.058(3) Uani 1 1 d . . .
C39 C 0.3907(4) 0.7917(4) 0.4699(4) 0.043(3) Uani 1 1 d . . .
H39 H 0.3628 0.8283 0.4685 0.052 Uiso 1 1 calc R . .
N7 N 0.5780(4) 0.0034(4) 0.4149(3) 0.052(2) Uani 1 1 d . . .
N8 N 0.5315(5) -0.0549(4) 0.4496(4) 0.065(3) Uani 1 1 d . . .
H8 H 0.5104 -0.0730 0.4523 0.078 Uiso 1 1 calc R . .
C40 C 0.5915(6) -0.0294(5) 0.4638(5) 0.067(4) Uani 1 1 d . . .
C41 C 0.6274(7) -0.0286(7) 0.4889(5) 0.101(4) Uani 1 1 d . . .
H41 H 0.6485 -0.0050 0.4739 0.122 Uiso 1 1 calc R . .
C42 C 0.3698(6) 0.0651(7) 0.4621(5) 0.101(4) Uani 1 1 d . . .
H42 H 0.3502 0.0628 0.4410 0.122 Uiso 1 1 calc R . .
C43 C 0.3954(8) 0.1049(7) 0.4435(7) 0.113(4) Uani 1 1 d . . .
H43 H 0.3869 0.1327 0.4135 0.135 Uiso 1 1 calc R . .
C44 C 0.5680(8) -0.1054(7) 0.5331(6) 0.113(4) Uani 1 1 d . . .
H44 H 0.5491 -0.1310 0.5475 0.135 Uiso 1 1 calc R . .
C45 C 0.5599(6) -0.0649(5) 0.4856(5) 0.060(3) Uani 1 1 d . . .
C46 C 0.5402(6) -0.0135(5) 0.4089(5) 0.069(4) Uani 1 1 d . . .
H46 H 0.5228 0.0015 0.3804 0.082 Uiso 1 1 calc R . .
N9 N 0.5134(4) 0.9067(4) 0.0942(4) 0.054(2) Uani 1 1 d . . .
N10 N 0.5540(6) 0.9679(6) 0.0405(4) 0.093(4) Uani 1 1 d . . .
H10A H 0.5562 1.0001 0.0227 0.111 Uiso 1 1 calc R . .
C47 C 0.5697(9) 0.8807(8) 0.0708(7) 0.107(4) Uiso 1 1 d D . .
C48 C 0.6059(10) 0.8199(9) 0.0755(8) 0.146(7) Uiso 1 1 d D . .
H48 H 0.5895 0.7926 0.0943 0.176 Uiso 1 1 calc R . .
C49 C 0.6666(8) 0.8044(7) 0.0504(6) 0.107(4) Uiso 1 1 d D . .
H49 H 0.6914 0.7666 0.0550 0.129 Uiso 1 1 calc R . .
C50 C 0.3106(10) 1.1531(9) -0.0181(8) 0.144(5) Uiso 1 1 d . . .
H50 H 0.2705 1.1619 -0.0077 0.173 Uiso 1 1 calc R . .
C51 C 0.6522(10) 0.9016(10) 0.0019(9) 0.159(8) Uiso 1 1 d D . .
H51 H 0.6637 0.9246 -0.0304 0.190 Uiso 1 1 calc R . .
C52 C 0.5969(10) 0.9198(10) 0.0369(9) 0.144(5) Uiso 1 1 d D . .
C53 C 0.5064(7) 0.9611(6) 0.0751(6) 0.095(5) Uani 1 1 d . . .
H53 H 0.4717 0.9910 0.0852 0.114 Uiso 1 1 calc R . .
N11 N 0.7208(5) 0.0887(4) 0.0687(4) 0.061(3) Uani 1 1 d . . .
N12 N 0.7083(5) 0.0797(4) -0.0026(4) 0.070(3) Uani 1 1 d . . .
H12A H 0.6935 0.0870 -0.0287 0.084 Uiso 1 1 calc R . .
C54 C 0.6921(7) 0.1125(5) 0.0315(5) 0.076(3) Uani 1 1 d . . .
C55 C 0.7531(7) 0.0317(6) 0.0113(5) 0.076(3) Uani 1 1 d . . .
C56 C 0.7594(7) 0.0368(6) 0.0575(6) 0.107(6) Uani 1 1 d D A .
C57A C 0.8135(10) 0.0095(12) 0.0733(12) 0.079(8) Uiso 0.50 1 d PD A 1
C57B C 0.7830(14) -0.0117(12) 0.0967(11) 0.080(8) Uiso 0.50 1 d P A 2
C58A C 0.8516(19) -0.0422(17) 0.0493(15) 0.130(10) Uiso 0.50 1 d PD A 1
C58B C 0.8121(19) -0.0674(18) 0.0803(17) 0.137(10) Uiso 0.50 1 d P A 2
C59A C 0.8477(19) -0.0445(17) 0.0003(14) 0.130(10) Uiso 0.50 1 d PD A 1
C59B C 0.7999(19) -0.0689(17) 0.0339(17) 0.137(10) Uiso 0.50 1 d P A 2
C60A C 0.7973(15) -0.0122(13) -0.0227(13) 0.093(9) Uiso 0.50 1 d P A 1
C60B C 0.7587(15) -0.0249(14) 0.0054(13) 0.091(9) Uiso 0.50 1 d P A 2

loop_
_atom_site_aniso_label
_atom_site_aniso_U_11
_atom_site_aniso_U_22
_atom_site_aniso_U_33
_atom_site_aniso_U_23
_atom_site_aniso_U_13
_atom_site_aniso_U_12
Mo1 0.0381(5) 0.0250(4) 0.0414(5) -0.0075(4) -0.0183(4) -0.0087(4)
Mo2 0.0447(6) 0.0257(4) 0.0413(5) -0.0067(4) -0.0228(4) -0.0102(4)
Mo3 0.0415(5) 0.0245(4) 0.0356(5) -0.0006(3) -0.0122(4) -0.0124(4)
Mo4 0.0345(5) 0.0266(4) 0.0466(5) -0.0050(4) -0.0130(4) -0.0133(4)
Mo5 0.0436(5) 0.0237(4) 0.0429(5) -0.0096(4) -0.0108(4) -0.0146(4)
Mo6 0.0496(6) 0.0292(4) 0.0311(4) -0.0065(4) -0.0101(4) -0.0159(4)
Mo7 0.0480(6) 0.0259(4) 0.0309(4) -0.0021(3) -0.0107(4) -0.0155(4)
Mo8 0.0350(5) 0.0323(5) 0.0581(6) -0.0149(4) -0.0191(5) -0.0112(4)
Mo9 0.0432(5) 0.0282(4) 0.0392(5) -0.0112(4) -0.0174(4) -0.0082(4)
Mo10 0.0368(5) 0.0290(4) 0.0415(5) -0.0116(4) -0.0069(4) -0.0141(4)
Mo11 0.0430(6) 0.0321(5) 0.0620(6) -0.0174(4) -0.0216(5) -0.0135(4)
Mo12 0.0422(5) 0.0297(4) 0.0314(4) -0.0051(4) -0.0091(4) -0.0102(4)
Mo13 0.0400(5) 0.0275(4) 0.0495(5) -0.0017(4) -0.0187(4) -0.0148(4)
Mo14 0.0371(5) 0.0374(5) 0.0312(4) -0.0058(4) -0.0121(4) -0.0153(4)
Mo15 0.0373(5) 0.0305(4) 0.0444(5) -0.0137(4) -0.0186(4) -0.0093(4)
Mo16 0.0413(5) 0.0354(5) 0.0315(4) -0.0042(4) -0.0169(4) -0.0131(4)
Mo17 0.0380(5) 0.0329(5) 0.0384(5) -0.0030(4) -0.0153(4) -0.0176(4)
Mo18 0.0408(5) 0.0376(5) 0.0374(5) -0.0063(4) -0.0204(4) -0.0124(4)
Mo19 0.0468(6) 0.0322(5) 0.0549(6) -0.0110(4) -0.0250(5) -0.0159(4)
Mo20 0.0343(5) 0.0434(5) 0.0367(5) -0.0060(4) -0.0087(4) -0.0155(4)
Mo21 0.0434(6) 0.0407(5) 0.0308(5) 0.0013(4) -0.0162(4) -0.0151(4)
Mo22 0.0413(5) 0.0277(4) 0.0430(5) -0.0029(4) -0.0219(4) -0.0109(4)
Mo23 0.0354(5) 0.0366(5) 0.0434(5) -0.0140(4) -0.0150(4) -0.0084(4)
Mo24 0.0462(6) 0.0274(5) 0.0577(6) -0.0111(4) -0.0244(5) -0.0113(4)
Mo25 0.0391(5) 0.0394(5) 0.0463(5) -0.0050(4) -0.0165(4) -0.0194(4)
Mo26 0.0461(6) 0.0370(5) 0.0419(5) -0.0072(4) -0.0097(4) -0.0200(4)
Mo27 0.0451(6) 0.0369(5) 0.0459(5) -0.0031(4) -0.0135(5) -0.0205(4)
Mo28 0.0436(6) 0.0475(6) 0.0421(5) -0.0106(4) -0.0065(4) -0.0251(5)
Mo29 0.0481(6) 0.0319(5) 0.0660(6) -0.0035(4) -0.0281(5) -0.0181(4)
Mo30 0.0461(6) 0.0314(5) 0.0536(6) -0.0053(4) -0.0132(5) -0.0150(4)
Mo31 0.0385(6) 0.0358(5) 0.0621(6) -0.0186(4) -0.0094(5) -0.0168(4)
Mo32 0.0613(7) 0.0404(5) 0.0488(5) -0.0060(4) -0.0239(5) -0.0264(5)
Mo33 0.0433(6) 0.0479(5) 0.0427(5) -0.0111(4) -0.0119(4) -0.0249(5)
Mo34 0.0546(6) 0.0338(5) 0.0505(6) -0.0092(4) -0.0150(5) -0.0223(5)
Mo35 0.0608(7) 0.0412(5) 0.0409(5) -0.0007(4) -0.0194(5) -0.0279(5)
Mo36 0.0400(6) 0.0374(5) 0.0501(6) -0.0056(4) -0.0118(5) -0.0146(4)
Zn1 0.0352(7) 0.0231(5) 0.0383(6) -0.0083(5) -0.0138(5) -0.0083(5)
Zn2 0.0382(7) 0.0212(5) 0.0419(6) -0.0060(5) -0.0175(5) -0.0120(5)
Zn3 0.0476(8) 0.0322(6) 0.0401(6) -0.0095(5) -0.0256(6) -0.0061(5)
Zn4 0.0417(7) 0.0334(6) 0.0509(7) -0.0113(5) -0.0012(6) -0.0209(6)
Zn5 0.0300(6) 0.0286(6) 0.0445(6) -0.0096(5) -0.0154(5) -0.0093(5)
Zn6 0.0374(7) 0.0242(6) 0.0398(6) -0.0021(5) -0.0193(5) -0.0095(5)
Zn7 0.0468(8) 0.0324(6) 0.0446(7) 0.0028(5) -0.0173(6) -0.0215(6)
Zn8 0.0447(8) 0.0465(7) 0.0413(7) -0.0180(6) -0.0171(6) -0.0104(6)
Zn9 0.0405(7) 0.0287(6) 0.0517(7) -0.0077(5) -0.0151(6) -0.0169(5)
Zn10 0.0415(7) 0.0323(6) 0.0600(8) -0.0094(6) -0.0196(6) -0.0183(6)
Zn11 0.0489(8) 0.0451(7) 0.0440(7) 0.0018(6) -0.0203(6) -0.0220(6)
Zn12 0.0577(9) 0.0438(7) 0.0436(7) -0.0126(6) -0.0084(6) -0.0235(7)
P1 0.0211(12) 0.0186(11) 0.0285(12) -0.0051(9) -0.0099(10) -0.0089(9)
P2 0.0303(13) 0.0219(12) 0.0292(12) -0.0033(9) -0.0152(11) -0.0100(10)
P3 0.0327(14) 0.0250(12) 0.0356(13) -0.0051(10) -0.0119(11) -0.0124(11)
O1 0.020(3) 0.022(3) 0.031(3) -0.005(2) -0.007(3) -0.007(3)
O2 0.047(4) 0.028(3) 0.035(3) -0.006(3) -0.020(3) -0.017(3)
O3 0.027(4) 0.023(3) 0.037(3) -0.011(3) -0.004(3) -0.006(3)
O4 0.048(4) 0.023(3) 0.031(3) -0.004(3) -0.016(3) -0.011(3)
O5 0.026(3) 0.027(3) 0.031(3) -0.008(3) -0.005(3) -0.014(3)
O6 0.055(5) 0.020(3) 0.036(3) -0.009(3) -0.024(3) -0.012(3)
O7 0.028(3) 0.022(3) 0.033(3) -0.008(3) -0.013(3) -0.010(3)
O8 0.032(4) 0.028(3) 0.047(4) -0.011(3) -0.002(3) -0.010(3)
O9 0.039(4) 0.035(4) 0.037(4) -0.006(3) -0.023(3) -0.011(3)
O10 0.044(4) 0.024(3) 0.040(4) 0.000(3) -0.027(3) -0.012(3)
O11 0.039(4) 0.034(4) 0.043(4) -0.009(3) -0.012(3) -0.019(3)
O12 0.046(4) 0.033(4) 0.042(4) -0.013(3) -0.017(3) -0.007(3)
O13 0.030(4) 0.032(4) 0.042(4) -0.009(3) 0.000(3) -0.012(3)
O14 0.033(4) 0.024(3) 0.034(3) -0.003(3) -0.012(3) -0.009(3)
O15 0.033(4) 0.015(3) 0.036(3) -0.004(3) -0.015(3) -0.005(3)
O16 0.064(5) 0.030(4) 0.032(3) -0.002(3) -0.008(3) -0.028(4)
O17 0.034(4) 0.048(4) 0.064(5) -0.016(3) -0.031(4) -0.008(3)
O18 0.045(4) 0.033(4) 0.045(4) -0.005(3) -0.006(3) -0.021(3)
O19 0.037(4) 0.029(3) 0.051(4) -0.015(3) -0.014(3) -0.015(3)
O20 0.045(4) 0.025(3) 0.064(5) -0.023(3) -0.032(4) 0.006(3)
O21 0.027(4) 0.040(4) 0.068(5) -0.024(3) -0.017(3) -0.012(3)
O22 0.034(4) 0.037(4) 0.073(5) -0.015(4) -0.010(4) -0.015(3)
O23 0.038(4) 0.040(4) 0.054(4) -0.007(3) -0.007(4) -0.021(3)
O24 0.061(5) 0.043(4) 0.052(4) -0.016(4) -0.003(4) -0.025(4)
O25 0.045(5) 0.043(4) 0.054(4) -0.024(3) -0.017(4) -0.006(3)
O26 0.056(5) 0.037(4) 0.033(4) 0.004(3) -0.020(3) -0.016(4)
O27 0.058(5) 0.029(3) 0.026(3) -0.007(3) -0.014(3) -0.011(3)
O28 0.044(4) 0.024(3) 0.067(5) -0.017(3) -0.013(4) -0.017(3)
O29 0.061(5) 0.038(4) 0.062(5) 0.001(4) -0.014(4) -0.022(4)
O30 0.052(5) 0.050(4) 0.036(4) -0.015(3) -0.001(4) -0.011(4)
O31 0.044(5) 0.053(5) 0.089(6) -0.033(4) -0.025(4) -0.015(4)
O32 0.064(5) 0.033(4) 0.053(4) -0.001(3) -0.020(4) -0.022(4)
O33 0.045(4) 0.026(3) 0.042(4) -0.008(3) -0.012(3) -0.018(3)
O34 0.035(4) 0.024(3) 0.043(4) -0.008(3) -0.020(3) -0.007(3)
O35 0.039(4) 0.033(4) 0.054(4) -0.015(3) -0.026(4) -0.002(3)
O36 0.056(5) 0.042(4) 0.046(4) -0.011(3) -0.014(4) -0.013(4)
O37 0.048(5) 0.039(4) 0.056(4) -0.016(3) -0.002(4) -0.022(4)
O38 0.026(4) 0.029(4) 0.051(4) -0.009(3) -0.019(3) 0.006(3)
O39 0.068(5) 0.029(4) 0.033(4) -0.002(3) -0.021(4) -0.016(3)
O40 0.039(5) 0.044(4) 0.106(6) -0.041(4) -0.021(4) -0.010(4)
O41 0.038(4) 0.033(4) 0.043(4) -0.007(3) -0.022(3) -0.007(3)
O42 0.053(5) 0.035(4) 0.041(4) -0.008(3) -0.023(4) -0.016(3)
O43 0.021(2) 0.028(2) 0.027(2) -0.0043(18) -0.0113(18) -0.0108(18)
O44 0.051(5) 0.033(4) 0.034(4) 0.003(3) -0.024(3) -0.012(3)
O45 0.033(4) 0.033(4) 0.037(3) -0.011(3) -0.010(3) -0.015(3)
O46 0.031(4) 0.030(3) 0.030(3) -0.009(3) -0.008(3) -0.011(3)
O47 0.028(4) 0.064(5) 0.050(4) -0.016(4) -0.008(3) -0.012(4)
O48 0.047(4) 0.024(3) 0.050(4) -0.004(3) -0.030(4) -0.008(3)
O49 0.047(4) 0.033(4) 0.039(4) 0.001(3) -0.015(3) -0.022(3)
O50 0.031(4) 0.045(4) 0.063(4) -0.024(3) -0.017(4) -0.011(3)
O51 0.038(4) 0.039(4) 0.045(4) -0.012(3) -0.013(3) -0.013(3)
O52 0.015(3) 0.031(3) 0.040(4) -0.011(3) -0.005(3) -0.006(3)
O53 0.049(5) 0.031(4) 0.044(4) -0.008(3) -0.030(4) -0.006(3)
O54 0.034(4) 0.036(4) 0.042(4) -0.016(3) -0.019(3) -0.010(3)
O55 0.018(3) 0.040(4) 0.046(4) -0.018(3) -0.005(3) -0.009(3)
O56 0.052(5) 0.027(3) 0.040(4) -0.003(3) -0.028(3) -0.009(3)
O57 0.055(5) 0.037(4) 0.029(3) -0.008(3) -0.019(3) -0.010(3)
O58 0.062(5) 0.064(5) 0.037(4) -0.011(4) -0.025(4) -0.016(4)
O59 0.014(3) 0.029(3) 0.054(4) -0.004(3) -0.010(3) -0.013(3)
O60 0.059(5) 0.065(5) 0.051(4) -0.001(4) -0.027(4) -0.031(4)
O61 0.021(2) 0.028(2) 0.027(2) -0.0043(18) -0.0113(18) -0.0108(18)
O62 0.053(5) 0.038(4) 0.039(4) -0.013(3) -0.027(4) -0.009(3)
O63 0.054(5) 0.033(4) 0.052(4) -0.012(3) -0.030(4) -0.013(3)
O64 0.031(4) 0.048(4) 0.048(4) -0.005(3) -0.011(3) -0.014(3)
O65 0.049(5) 0.033(4) 0.053(4) 0.001(3) -0.018(4) -0.018(3)
O66 0.048(5) 0.022(3) 0.066(5) -0.018(3) -0.031(4) -0.001(3)
O67 0.054(5) 0.028(4) 0.052(4) 0.004(3) -0.033(4) -0.013(3)
O68 0.059(5) 0.032(4) 0.095(6) -0.003(4) -0.031(5) -0.021(4)
O69 0.024(4) 0.051(4) 0.058(4) -0.015(4) -0.008(3) -0.008(3)
O70 0.064(6) 0.060(5) 0.057(5) 0.007(4) -0.033(4) -0.018(4)
O71 0.046(4) 0.019(3) 0.061(4) -0.012(3) -0.031(4) -0.001(3)
O72 0.053(5) 0.045(4) 0.051(4) -0.005(3) -0.017(4) -0.009(4)
O73 0.055(5) 0.039(4) 0.024(3) -0.007(3) -0.015(3) -0.013(3)
O74 0.040(4) 0.045(4) 0.051(4) -0.013(3) -0.027(4) -0.014(3)
O75 0.020(3) 0.045(4) 0.055(4) -0.008(3) -0.003(3) -0.026(3)
O76 0.066(5) 0.051(4) 0.027(3) 0.000(3) -0.009(4) -0.032(4)
O77 0.054(5) 0.046(4) 0.097(6) -0.023(4) -0.040(5) -0.016(4)
O78 0.034(4) 0.067(5) 0.053(4) -0.012(4) -0.005(4) -0.019(4)
O79 0.074(6) 0.037(4) 0.072(5) -0.011(4) -0.037(5) -0.021(4)
O80 0.039(4) 0.038(4) 0.038(4) -0.010(3) -0.002(3) -0.025(3)
O81 0.027(4) 0.041(4) 0.042(4) -0.012(3) -0.007(3) -0.017(3)
O82 0.059(5) 0.028(4) 0.045(4) 0.003(3) -0.020(4) -0.025(3)
O83 0.054(5) 0.023(3) 0.057(4) -0.002(3) -0.026(4) -0.016(3)
O84 0.026(4) 0.033(4) 0.040(4) -0.002(3) -0.009(3) -0.017(3)
O85 0.049(5) 0.038(4) 0.050(4) 0.002(3) -0.027(4) -0.019(3)
O86 0.059(5) 0.030(4) 0.047(4) 0.004(3) -0.025(4) -0.019(3)
O87 0.036(4) 0.022(3) 0.069(5) -0.009(3) -0.018(4) -0.011(3)
O88 0.043(4) 0.029(3) 0.038(4) 0.002(3) -0.013(3) -0.021(3)
O89 0.044(4) 0.040(4) 0.043(4) -0.012(3) -0.009(3) -0.019(3)
O90 0.043(4) 0.029(4) 0.047(4) -0.005(3) -0.015(3) -0.016(3)
O91 0.030(4) 0.030(3) 0.036(3) -0.002(3) -0.012(3) -0.017(3)
O92 0.065(6) 0.065(5) 0.061(5) -0.006(4) -0.027(4) -0.038(4)
O93 0.030(4) 0.037(4) 0.039(4) -0.005(3) -0.010(3) -0.016(3)
O94 0.041(4) 0.058(5) 0.048(4) 0.000(3) -0.018(4) -0.034(4)
O95 0.031(4) 0.053(4) 0.044(4) 0.004(3) -0.022(3) -0.017(3)
O96 0.052(5) 0.045(4) 0.039(4) 0.006(3) -0.025(4) -0.022(4)
O97 0.036(4) 0.052(4) 0.061(5) -0.027(4) -0.003(4) -0.021(4)
O98 0.070(6) 0.053(5) 0.056(5) -0.002(4) -0.028(4) -0.033(4)
O99 0.077(6) 0.064(5) 0.034(4) -0.007(3) -0.017(4) -0.045(4)
O100 0.049(5) 0.045(4) 0.050(4) -0.020(3) -0.005(4) -0.022(4)
O101 0.063(5) 0.065(5) 0.044(4) -0.007(4) -0.011(4) -0.039(4)
O102 0.046(5) 0.039(4) 0.059(4) -0.020(3) -0.002(4) -0.026(4)
O103 0.047(5) 0.034(4) 0.058(4) -0.008(3) -0.013(4) -0.019(3)
O104 0.064(6) 0.077(6) 0.047(4) -0.017(4) -0.003(4) -0.038(5)
O105 0.073(6) 0.043(5) 0.098(6) 0.002(4) -0.045(5) -0.025(4)
O106 0.041(5) 0.074(5) 0.061(5) -0.022(4) -0.007(4) -0.033(4)
O107 0.061(5) 0.042(4) 0.038(4) -0.005(3) -0.012(4) -0.033(4)
O108 0.061(5) 0.040(4) 0.063(5) -0.004(4) -0.019(4) -0.025(4)
O109 0.042(4) 0.044(4) 0.056(4) -0.021(3) -0.008(4) -0.019(3)
O110 0.085(7) 0.062(5) 0.068(5) -0.014(4) -0.037(5) -0.034(5)
O111 0.019(4) 0.063(5) 0.083(5) -0.015(4) -0.014(4) -0.010(4)
O112 0.064(6) 0.039(4) 0.079(6) -0.009(4) -0.014(5) -0.020(4)
O113 0.057(5) 0.035(4) 0.068(5) 0.005(3) -0.044(4) -0.016(4)
O114 0.067(5) 0.033(4) 0.047(4) -0.008(3) -0.012(4) -0.022(4)
O115 0.081(6) 0.053(5) 0.077(5) -0.015(4) -0.035(5) -0.027(4)
O116 0.049(5) 0.059(5) 0.050(4) -0.011(4) -0.013(4) -0.030(4)
O117 0.038(4) 0.050(4) 0.064(5) -0.002(4) -0.024(4) -0.018(4)
O118 0.085(7) 0.062(5) 0.050(5) 0.000(4) -0.023(5) -0.033(5)
O119 0.062(6) 0.042(4) 0.068(5) -0.005(4) -0.019(4) -0.023(4)
O120 0.027(4) 0.048(5) 0.101(6) -0.036(4) -0.012(4) -0.009(3)
O121 0.032(4) 0.030(4) 0.072(5) -0.016(3) -0.026(4) -0.004(3)
O122 0.042(5) 0.039(4) 0.078(5) -0.016(4) -0.030(4) -0.014(3)
O123 0.040(5) 0.024(4) 0.091(6) -0.029(4) -0.023(4) 0.005(3)
O124 0.035(4) 0.030(4) 0.073(5) -0.008(3) -0.019(4) -0.017(3)
O125 0.044(4) 0.035(4) 0.056(4) -0.010(3) -0.017(4) -0.021(3)
O126 0.037(4) 0.032(4) 0.080(5) -0.026(4) -0.024(4) 0.002(3)
O127 0.053(5) 0.017(3) 0.116(7) -0.008(4) -0.042(5) -0.008(3)
O128 0.036(4) 0.026(4) 0.077(5) -0.005(3) -0.031(4) -0.007(3)
O129 0.053(5) 0.024(4) 0.079(5) -0.005(3) -0.028(4) -0.021(3)
O130 0.031(4) 0.027(4) 0.090(5) -0.002(4) -0.038(4) -0.008(3)
O131 0.047(5) 0.028(4) 0.084(5) -0.020(4) -0.028(4) -0.011(3)
O132 0.035(4) 0.026(3) 0.069(5) -0.015(3) -0.031(4) -0.003(3)
C1 0.027(5) 0.021(5) 0.055(6) -0.010(4) -0.020(5) -0.005(4)
C2 0.024(5) 0.023(5) 0.057(6) -0.010(4) -0.018(5) -0.005(4)
C3 0.045(6) 0.019(5) 0.052(6) -0.003(4) -0.021(5) -0.015(4)
C4 0.025(5) 0.020(5) 0.054(6) -0.004(4) -0.010(5) -0.012(4)
C5 0.017(5) 0.029(5) 0.046(6) -0.011(4) -0.010(4) -0.010(4)
C6 0.041(6) 0.020(5) 0.049(6) -0.005(4) -0.020(5) -0.008(4)
C7 0.054(8) 0.041(6) 0.053(7) -0.010(5) -0.024(6) -0.020(6)
C8 0.039(6) 0.032(5) 0.054(6) -0.009(5) -0.015(5) -0.020(5)
C9 0.011(5) 0.038(6) 0.052(6) -0.013(5) -0.006(4) -0.006(4)
C10 0.035(6) 0.021(5) 0.052(6) -0.009(4) -0.014(5) -0.011(4)
C11 0.023(5) 0.034(5) 0.046(5) -0.003(4) -0.015(4) -0.021(4)
C12 0.033(6) 0.018(5) 0.062(6) -0.001(4) -0.028(5) -0.008(4)
C13 0.049(7) 0.018(5) 0.048(6) -0.005(4) -0.023(5) -0.014(4)
C14 0.038(6) 0.020(5) 0.049(6) 0.001(4) -0.026(5) -0.009(4)
C15 0.035(6) 0.022(5) 0.051(6) -0.013(4) -0.018(5) -0.012(4)
C16 0.047(7) 0.018(5) 0.060(7) -0.011(5) -0.021(6) -0.004(5)
C17 0.047(7) 0.040(6) 0.054(6) -0.002(5) -0.027(6) -0.024(5)
C18 0.014(4) 0.021(4) 0.058(6) -0.010(4) -0.016(4) -0.006(4)
N1 0.043(6) 0.049(5) 0.038(5) -0.013(4) -0.012(4) -0.014(4)
N2 0.051(7) 0.082(8) 0.057(6) -0.019(6) -0.018(5) -0.028(6)
C19 0.061(9) 0.078(9) 0.044(7) 0.004(7) -0.019(6) -0.024(7)
C20 0.103(10) 0.107(10) 0.076(7) 0.001(7) -0.050(7) -0.011(8)
C21 0.149(18) 0.058(11) 0.121(15) -0.013(10) -0.058(14) 0.017(10)
C22 0.172(19) 0.075(11) 0.073(10) -0.026(9) -0.038(12) -0.009(11)
C23 0.103(10) 0.107(10) 0.076(7) 0.001(7) -0.050(7) -0.011(8)
C24 0.063(6) 0.049(5) 0.048(5) -0.004(4) -0.024(4) -0.015(4)
C25 0.063(6) 0.049(5) 0.048(5) -0.004(4) -0.024(4) -0.015(4)
N3 0.042(6) 0.070(7) 0.043(5) -0.012(5) -0.012(5) -0.016(5)
N4 0.083(9) 0.090(8) 0.056(6) -0.029(6) -0.036(6) -0.018(7)
C32 0.053(8) 0.091(10) 0.072(9) -0.031(8) -0.030(7) -0.013(7)
N5 0.050(6) 0.049(5) 0.039(5) -0.019(4) -0.026(4) -0.004(4)
N6 0.027(5) 0.068(6) 0.041(5) -0.024(4) -0.020(4) 0.002(4)
C33 0.059(8) 0.050(7) 0.049(7) -0.009(5) -0.040(6) 0.006(6)
C34 0.088(11) 0.063(9) 0.062(8) -0.027(7) -0.038(8) -0.002(8)
C35 0.121(14) 0.060(9) 0.085(11) -0.041(8) -0.048(10) 0.045(9)
C36 0.118(15) 0.091(12) 0.088(11) -0.032(9) -0.066(11) 0.044(10)
C37 0.101(13) 0.091(11) 0.045(8) -0.025(7) -0.038(8) 0.021(9)
C38 0.066(9) 0.055(7) 0.039(6) -0.014(5) -0.032(6) 0.007(6)
C39 0.039(6) 0.042(6) 0.034(6) -0.001(5) -0.012(5) -0.006(5)
N7 0.051(6) 0.053(6) 0.059(6) 0.012(5) -0.024(5) -0.035(5)
N8 0.071(8) 0.056(6) 0.087(7) -0.011(6) -0.011(6) -0.049(6)
C40 0.087(11) 0.053(8) 0.066(8) 0.008(6) -0.027(8) -0.038(8)
C41 0.086(8) 0.135(10) 0.079(7) 0.048(7) -0.049(7) -0.063(8)
C42 0.086(8) 0.135(10) 0.079(7) 0.048(7) -0.049(7) -0.063(8)
C43 0.149(14) 0.095(8) 0.107(10) 0.048(7) -0.062(8) -0.078(9)
C44 0.149(14) 0.095(8) 0.107(10) 0.048(7) -0.062(8) -0.078(9)
C45 0.065(9) 0.053(7) 0.068(8) -0.003(6) -0.008(7) -0.039(7)
C46 0.086(11) 0.063(8) 0.061(8) 0.000(7) -0.014(7) -0.044(8)
N9 0.043(6) 0.038(5) 0.077(7) -0.005(5) -0.004(5) -0.024(5)
N10 0.090(10) 0.107(10) 0.082(8) 0.038(7) -0.011(7) -0.084(9)
C53 0.085(12) 0.044(8) 0.125(13) 0.000(8) -0.005(10) -0.026(8)
N11 0.072(8) 0.058(6) 0.048(6) -0.025(5) -0.023(5) -0.004(5)
N12 0.088(8) 0.064(7) 0.053(6) -0.024(5) -0.051(6) 0.011(6)
C54 0.115(9) 0.073(6) 0.045(5) -0.020(5) -0.046(6) -0.014(6)
C55 0.115(9) 0.073(6) 0.045(5) -0.020(5) -0.046(6) -0.014(6)
C56 0.136(15) 0.075(10) 0.084(10) -0.047(8) -0.072(11) 0.040(9)

loop_
_atom_type_symbol
_atom_type_description
_atom_type_scat_dispersion_real
_atom_type_scat_dispersion_imag
_atom_type_scat_source
O O 0.0106 0.0060 'International Tables Vol C Tables 4.2.6.8 and 6.1.1.4'
Zn Zn 0.2839 1.4301 'International Tables Vol C Tables 4.2.6.8 and 6.1.1.4'
Mo Mo -1.6832 0.6857 'International Tables Vol C Tables 4.2.6.8 and 6.1.1.4'
P P 0.1023 0.0942 'International Tables Vol C Tables 4.2.6.8 and 6.1.1.4'
N N 0.0061 0.0033 'International Tables Vol C Tables 4.2.6.8 and 6.1.1.4'
C C 0.0033 0.0016 'International Tables Vol C Tables 4.2.6.8 and 6.1.1.4'
H H 0.0000 0.0000 'International Tables Vol C Tables 4.2.6.8 and 6.1.1.4'

loop_
_geom_angle_atom_site_label_1
_geom_angle_atom_site_label_2
_geom_angle_atom_site_label_3
_geom_angle
_geom_angle_site_symmetry_1
_geom_angle_site_symmetry_3
O38 Mo1 O2 107.7(3) . .
O38 Mo1 O12 104.6(3) . .
O2 Mo1 O12 93.4(3) . .
O38 Mo1 O35 99.4(3) . .
O2 Mo1 O35 152.4(2) . .
O12 Mo1 O35 84.7(3) . .
O38 Mo1 O14 98.0(3) . .
O2 Mo1 O14 84.5(2) . .
O12 Mo1 O14 156.8(2) . .
O35 Mo1 O14 86.7(2) . .
O38 Mo1 Mo3 101.3(2) . .
O2 Mo1 Mo3 48.05(18) . .
O12 Mo1 Mo3 47.90(19) . .
O35 Mo1 Mo3 131.63(18) . .
O14 Mo1 Mo3 132.22(16) . .
O17 Mo2 O34 103.6(3) . .
O17 Mo2 O27 104.0(3) . .
O34 Mo2 O27 96.7(3) . .
O17 Mo2 O11 103.0(3) . .
O34 Mo2 O11 88.4(3) . .
O27 Mo2 O11 150.4(2) . .
O17 Mo2 O10 102.5(3) . .
O34 Mo2 O10 151.4(2) . .
O27 Mo2 O10 88.2(2) . .
O11 Mo2 O10 74.5(2) . .
O17 Mo2 Mo4 99.5(2) . .
O34 Mo2 Mo4 125.64(18) . .
O27 Mo2 Mo4 124.17(18) . .
O11 Mo2 Mo4 38.33(18) . .
O10 Mo2 Mo4 37.11(15) . .
O29 Mo3 O26 101.2(3) . .
O29 Mo3 O12 105.8(3) . .
O26 Mo3 O12 88.1(3) . .
O29 Mo3 O2 106.2(3) . .
O26 Mo3 O2 151.4(2) . .
O12 Mo3 O2 92.1(2) . .
O29 Mo3 O18 100.7(3) . .
O26 Mo3 O18 85.5(3) . .
O12 Mo3 O18 153.5(2) . .
O2 Mo3 O18 81.6(3) . .
O29 Mo3 Mo1 101.1(3) . .
O26 Mo3 Mo1 134.2(2) . .
O12 Mo3 Mo1 47.39(18) . .
O2 Mo3 Mo1 47.28(17) . .
O18 Mo3 Mo1 128.25(19) . .
O22 Mo4 O13 104.3(3) . .
O22 Mo4 O18 104.6(3) . .
O13 Mo4 O18 98.4(3) . .
O22 Mo4 O10 101.0(3) . .
O13 Mo4 O10 88.3(2) . .
O18 Mo4 O10 151.0(3) . .
O22 Mo4 O11 101.7(3) . .
O13 Mo4 O11 150.6(2) . .
O18 Mo4 O11 88.1(3) . .
O10 Mo4 O11 73.4(2) . .
O22 Mo4 Mo2 97.7(2) . .
O13 Mo4 Mo2 124.44(18) . .
O18 Mo4 Mo2 124.4(2) . .
O10 Mo4 Mo2 37.17(18) . .
O11 Mo4 Mo2 37.21(16) . .
O37 Mo5 O16 105.3(3) . .
O37 Mo5 O4 106.4(3) . .
O16 Mo5 O4 94.2(3) . .
O37 Mo5 O28 99.6(3) . .
O16 Mo5 O28 83.7(3) . .
O4 Mo5 O28 153.5(2) . .
O37 Mo5 O33 97.7(3) . .
O16 Mo5 O33 156.6(2) . .
O4 Mo5 O33 82.7(2) . .
O28 Mo5 O33 88.7(3) . .
O37 Mo5 O5 169.2(3) . .
O16 Mo5 O5 81.3(2) . .
O4 Mo5 O5 81.2(2) . .
O28 Mo5 O5 72.3(2) . .
O33 Mo5 O5 75.4(2) . .
O37 Mo5 Mo7 100.9(2) . .
O16 Mo5 Mo7 48.37(19) . .
O4 Mo5 Mo7 48.47(17) . .
O28 Mo5 Mo7 131.34(18) . .
O33 Mo5 Mo7 130.89(16) . .
O5 Mo5 Mo7 89.84(12) . .
O36 Mo6 O39 99.8(3) . .
O36 Mo6 O8 105.6(3) . .
O39 Mo6 O8 88.0(3) . .
O36 Mo6 O6 107.1(3) . .
O39 Mo6 O6 151.9(3) . .
O8 Mo6 O6 92.3(2) . .
O36 Mo6 O34 101.2(3) . .
O39 Mo6 O34 84.3(3) . .
O8 Mo6 O34 153.0(2) . .
O6 Mo6 O34 82.8(2) . .
O36 Mo6 Mo10 100.5(2) . .
O39 Mo6 Mo10 134.80(19) . .
O8 Mo6 Mo10 47.66(17) . .
O6 Mo6 Mo10 47.64(18) . .
O34 Mo6 Mo10 129.85(16) . .
O32 Mo7 O16 105.2(3) . .
O32 Mo7 O4 104.0(3) . .
O16 Mo7 O4 94.5(3) . .
O32 Mo7 O39 100.4(3) . .
O16 Mo7 O39 87.4(3) . .
O4 Mo7 O39 154.0(2) . .
O32 Mo7 O27 99.5(3) . .
O16 Mo7 O27 155.1(2) . .
O4 Mo7 O27 82.3(2) . .
O39 Mo7 O27 85.1(3) . .
O32 Mo7 O15 172.5(3) . .
O16 Mo7 O15 80.4(2) . .
O4 Mo7 O15 80.2(2) . .
O39 Mo7 O15 74.6(2) . .
O27 Mo7 O15 74.7(2) . .
O32 Mo7 Mo5 99.0(2) . .
O16 Mo7 Mo5 48.25(18) . .
O4 Mo7 Mo5 48.90(17) . .
O39 Mo7 Mo5 135.0(2) . .
O27 Mo7 Mo5 130.73(17) . .
O15 Mo7 Mo5 88.43(12) . .
O31 Mo8 O35 104.2(3) . .
O31 Mo8 O23 103.7(3) . .
O35 Mo8 O23 97.3(3) . .
O31 Mo8 O19 101.7(3) . .
O35 Mo8 O19 151.0(3) . .
O23 Mo8 O19 88.8(3) . .
O31 Mo8 O20 101.9(3) . .
O35 Mo8 O20 87.9(3) . .
O23 Mo8 O20 151.7(3) . .
O19 Mo8 O20 74.2(3) . .
O31 Mo8 Mo11 98.8(2) . .
O35 Mo8 Mo11 124.1(2) . .
O23 Mo8 Mo11 125.5(2) . .
O19 Mo8 Mo11 37.82(18) . .
O20 Mo8 Mo11 37.22(18) . .
O25 Mo9 O9 104.5(3) . .
O25 Mo9 O3 107.7(3) . .
O9 Mo9 O3 94.1(2) . .
O25 Mo9 O21 99.8(3) . .
O9 Mo9 O21 84.3(2) . .
O3 Mo9 O21 152.0(2) . .
O25 Mo9 O33 98.6(3) . .
O9 Mo9 O33 156.6(3) . .
O3 Mo9 O33 82.4(2) . .
O21 Mo9 O33 88.1(3) . .
O25 Mo9 Mo12 100.8(2) . .
O9 Mo9 Mo12 48.66(17) . .
O3 Mo9 Mo12 48.20(16) . .
O21 Mo9 Mo12 132.04(18) . .
O33 Mo9 Mo12 130.32(16) . .
O24 Mo10 O8 106.2(3) . .
O24 Mo10 O6 107.5(3) . .
O8 Mo10 O6 92.6(2) . .
O24 Mo10 O23 100.6(3) . .
O8 Mo10 O23 84.5(3) . .
O6 Mo10 O23 151.3(3) . .
O24 Mo10 O14 98.8(3) . .
O8 Mo10 O14 154.6(2) . .
O6 Mo10 O14 83.6(2) . .
O23 Mo10 O14 87.0(2) . .
O24 Mo10 Mo6 101.4(3) . .
O8 Mo10 Mo6 47.50(18) . .
O6 Mo10 Mo6 48.10(16) . .
O23 Mo10 Mo6 131.08(18) . .
O14 Mo10 Mo6 131.30(17) . .
O40 Mo11 O28 104.5(3) . .
O40 Mo11 O21 103.4(3) . .
O28 Mo11 O21 97.8(3) . .
O40 Mo11 O20 101.4(3) . .
O28 Mo11 O20 151.2(2) . .
O21 Mo11 O20 88.2(3) . .
O40 Mo11 O19 102.1(3) . .
O28 Mo11 O19 88.0(3) . .
O21 Mo11 O19 151.4(2) . .
O20 Mo11 O19 74.3(3) . .
O40 Mo11 Mo8 98.8(2) . .
O28 Mo11 Mo8 124.3(2) . .
O21 Mo11 Mo8 124.85(19) . .
O20 Mo11 Mo8 37.77(19) . .
O19 Mo11 Mo8 37.40(16) . .
O30 Mo12 O26 101.8(3) . .
O30 Mo12 O3 105.0(3) . .
O26 Mo12 O3 152.0(2) . .
O30 Mo12 O9 106.7(3) . .
O26 Mo12 O9 87.4(3) . .
O3 Mo12 O9 92.6(2) . .
O30 Mo12 O13 98.9(3) . .
O26 Mo12 O13 86.5(2) . .
O3 Mo12 O13 81.5(2) . .
O9 Mo12 O13 154.4(2) . .
O30 Mo12 Mo9 100.4(2) . .
O26 Mo12 Mo9 134.0(2) . .
O3 Mo12 Mo9 47.76(17) . .
O9 Mo12 Mo9 47.58(17) . .
O13 Mo12 Mo9 128.76(16) . .
O68 Mo13 O75 104.0(3) . .
O68 Mo13 O65 103.7(3) . .
O75 Mo13 O65 97.9(3) . .
O68 Mo13 O42 101.3(3) . .
O75 Mo13 O42 151.6(2) . .
O65 Mo13 O42 88.5(3) . .
O68 Mo13 O48 101.4(3) . .
O75 Mo13 O48 88.7(3) . .
O65 Mo13 O48 151.6(3) . .
O42 Mo13 O48 73.7(3) . .
O68 Mo13 Mo15 97.9(3) . .
O75 Mo13 Mo15 124.88(19) . .
O65 Mo13 Mo15 125.0(2) . .
O42 Mo13 Mo15 37.44(16) . .
O48 Mo13 Mo15 37.17(19) . .
O47 Mo14 O45 105.2(3) . .
O47 Mo14 O49 105.5(3) . .
O45 Mo14 O49 93.8(2) . .
O47 Mo14 O73 100.0(3) . .
O45 Mo14 O73 153.5(3) . .
O49 Mo14 O73 87.0(2) . .
O47 Mo14 O62 100.7(3) . .
O45 Mo14 O62 82.9(2) . .
O49 Mo14 O62 153.5(3) . .
O73 Mo14 O62 84.7(2) . .
O47 Mo14 Mo17 99.9(2) . .
O45 Mo14 Mo17 47.82(16) . .
O49 Mo14 Mo17 48.69(17) . .
O73 Mo14 Mo17 134.90(18) . .
O62 Mo14 Mo17 130.07(16) . .
O50 Mo15 O55 104.2(3) . .
O50 Mo15 O62 104.6(3) . .
O55 Mo15 O62 96.9(3) . .
O50 Mo15 O48 102.2(3) . .
O55 Mo15 O48 88.6(2) . .
O62 Mo15 O48 150.4(2) . .
O50 Mo15 O42 102.3(3) . .
O55 Mo15 O42 150.9(3) . .
O62 Mo15 O42 87.7(3) . .
O48 Mo15 O42 74.3(3) . .
O50 Mo15 Mo13 99.1(2) . .
O55 Mo15 Mo13 125.05(19) . .
O62 Mo15 Mo13 124.17(18) . .
O48 Mo15 Mo13 37.60(16) . .
O42 Mo15 Mo13 37.6(2) . .
O58 Mo16 O73 99.1(3) . .
O58 Mo16 O53 106.1(3) . .
O73 Mo16 O53 153.5(2) . .
O58 Mo16 O44 105.5(3) . .
O73 Mo16 O44 88.2(3) . .
O53 Mo16 O44 92.6(3) . .
O58 Mo16 O55 100.6(3) . .
O73 Mo16 O55 84.6(2) . .
O53 Mo16 O55 82.9(2) . .
O44 Mo16 O55 153.7(2) . .
O58 Mo16 O61 171.2(3) . .
O73 Mo16 O61 74.5(2) . .
O53 Mo16 O61 79.5(2) . .
O44 Mo16 O61 80.6(2) . .
O55 Mo16 O61 73.1(2) . .
O58 Mo16 Mo22 100.2(3) . .
O73 Mo16 Mo22 135.87(18) . .
O53 Mo16 Mo22 47.06(17) . .
O44 Mo16 Mo22 48.4(2) . .
O55 Mo16 Mo22 129.48(17) . .
O61 Mo16 Mo22 88.58(13) . .
O64 Mo17 O45 105.5(3) . .
O64 Mo17 O49 105.3(3) . .
O45 Mo17 O49 93.6(2) . .
O64 Mo17 O59 100.7(3) . .
O45 Mo17 O59 153.3(2) . .
O49 Mo17 O59 84.4(2) . .
O64 Mo17 O54 99.5(3) . .
O45 Mo17 O54 83.9(2) . .
O49 Mo17 O54 154.8(3) . .
O59 Mo17 O54 86.8(2) . .
O64 Mo17 Mo14 99.9(2) . .
O45 Mo17 Mo14 47.96(16) . .
O49 Mo17 Mo14 48.30(17) . .
O59 Mo17 Mo14 131.93(16) . .
O54 Mo17 Mo14 131.37(15) . .
O60 Mo18 O41 107.6(3) . .
O60 Mo18 O57 106.1(3) . .
O41 Mo18 O57 92.8(3) . .
O60 Mo18 O74 100.2(3) . .
O41 Mo18 O74 151.8(2) . .
O57 Mo18 O74 83.8(3) . .
O60 Mo18 O54 97.5(3) . .
O41 Mo18 O54 84.3(2) . .
O57 Mo18 O54 156.0(2) . .
O74 Mo18 O54 87.6(2) . .
O60 Mo18 Mo21 101.6(2) . .
O41 Mo18 Mo21 46.91(19) . .
O57 Mo18 Mo21 48.71(18) . .
O74 Mo18 Mo21 131.53(19) . .
O54 Mo18 Mo21 130.97(15) . .
O77 Mo19 O59 103.5(3) . .
O77 Mo19 O74 103.7(3) . .
O59 Mo19 O74 97.8(3) . .
O77 Mo19 O63 101.5(3) . .
O59 Mo19 O63 152.1(2) . .
O74 Mo19 O63 88.2(3) . .
O77 Mo19 O67 101.0(3) . .
O59 Mo19 O67 89.3(3) . .
O74 Mo19 O67 151.9(3) . .
O63 Mo19 O67 73.7(3) . .
O77 Mo19 Mo24 98.2(2) . .
O59 Mo19 Mo24 125.60(18) . .
O74 Mo19 Mo24 124.5(2) . .
O63 Mo19 Mo24 37.20(17) . .
O67 Mo19 Mo24 37.3(2) . .
O78 Mo20 O76 102.1(3) . .
O78 Mo20 O51 105.9(3) . .
O76 Mo20 O51 87.0(3) . .
O78 Mo20 O80 104.9(3) . .
O76 Mo20 O80 152.0(3) . .
O51 Mo20 O80 92.9(2) . .
O78 Mo20 O75 99.7(3) . .
O76 Mo20 O75 85.9(3) . .
O51 Mo20 O75 154.3(3) . .
O80 Mo20 O75 82.1(2) . .
O78 Mo20 Mo23 100.1(2) . .
O76 Mo20 Mo23 134.19(19) . .
O51 Mo20 Mo23 48.31(18) . .
O80 Mo20 Mo23 47.18(17) . .
O75 Mo20 Mo23 128.75(18) . .
O70 Mo21 O41 105.0(3) . .
O70 Mo21 O76 102.8(3) . .
O41 Mo21 O76 151.1(2) . .
O70 Mo21 O57 106.5(3) . .
O41 Mo21 O57 93.4(3) . .
O76 Mo21 O57 86.2(3) . .
O70 Mo21 O65 98.9(3) . .
O41 Mo21 O65 81.6(3) . .
O76 Mo21 O65 86.5(3) . .
O57 Mo21 O65 154.5(2) . .
O70 Mo21 Mo18 100.0(3) . .
O41 Mo21 Mo18 47.84(17) . .
O76 Mo21 Mo18 133.54(19) . .
O57 Mo21 Mo18 48.4(2) . .
O65 Mo21 Mo18 129.1(2) . .
O72 Mo22 O53 106.4(3) . .
O72 Mo22 O44 105.7(3) . .
O53 Mo22 O44 92.4(3) . .
O72 Mo22 O71 101.3(3) . .
O53 Mo22 O71 152.0(2) . .
O44 Mo22 O71 84.0(3) . .
O72 Mo22 O56 99.3(3) . .
O53 Mo22 O56 84.0(3) . .
O44 Mo22 O56 154.7(2) . .
O71 Mo22 O56 87.5(3) . .
O72 Mo22 Mo16 100.5(2) . .
O53 Mo22 Mo16 47.5(2) . .
O44 Mo22 Mo16 47.69(18) . .
O71 Mo22 Mo16 130.86(19) . .
O56 Mo22 Mo16 131.11(16) . .
O69 Mo23 O80 106.7(3) . .
O69 Mo23 O51 104.9(3) . .
O80 Mo23 O51 93.0(3) . .
O69 Mo23 O66 101.3(3) . .
O80 Mo23 O66 151.6(3) . .
O51 Mo23 O66 84.4(2) . .
O69 Mo23 O56 99.1(3) . .
O80 Mo23 O56 83.9(2) . .
O51 Mo23 O56 155.7(3) . .
O66 Mo23 O56 87.1(2) . .
O69 Mo23 Mo20 100.7(2) . .
O80 Mo23 Mo20 47.93(18) . .
O51 Mo23 Mo20 47.60(17) . .
O66 Mo23 Mo20 130.89(17) . .
O56 Mo23 Mo20 131.38(16) . .
O79 Mo24 O66 102.9(3) . .
O79 Mo24 O71 103.3(3) . .
O66 Mo24 O71 97.9(3) . .
O79 Mo24 O67 101.9(3) . .
O66 Mo24 O67 152.4(2) . .
O71 Mo24 O67 87.9(3) . .
O79 Mo24 O63 101.9(3) . .
O66 Mo24 O63 88.2(3) . .
O71 Mo24 O63 152.0(3) . .
O67 Mo24 O63 75.0(3) . .
O79 Mo24 Mo19 99.0(3) . .
O66 Mo24 Mo19 124.82(19) . .
O71 Mo24 Mo19 125.1(2) . .
O67 Mo24 Mo19 38.27(17) . .
O63 Mo24 Mo19 37.6(2) . .
O92 Mo25 O81 105.9(3) . .
O92 Mo25 O94 103.6(3) . .
O81 Mo25 O94 92.9(3) . .
O92 Mo25 O95 100.0(3) . .
O81 Mo25 O95 153.6(2) . .
O94 Mo25 O95 85.8(3) . .
O92 Mo25 O93 98.6(3) . .
O81 Mo25 O93 84.0(2) . .
O94 Mo25 O93 157.6(2) . .
O95 Mo25 O93 87.3(2) . .
O92 Mo25 O84 170.8(3) . .
O81 Mo25 O84 80.0(2) . .
O94 Mo25 O84 82.9(2) . .
O95 Mo25 O84 73.7(2) . .
O93 Mo25 O84 74.7(2) . .
O92 Mo25 Mo33 99.4(3) . .
O81 Mo25 Mo33 47.79(17) . .
O94 Mo25 Mo33 47.5(2) . .
O95 Mo25 Mo33 132.54(18) . .
O93 Mo25 Mo33 131.48(18) . .
O84 Mo25 Mo33 89.74(14) . .
O101 Mo26 O82 106.7(3) . .
O101 Mo26 O99 107.3(3) . .
O82 Mo26 O99 93.0(3) . .
O101 Mo26 O100 100.1(3) . .
O82 Mo26 O100 152.5(3) . .
O99 Mo26 O100 84.6(3) . .
O101 Mo26 O93 96.8(3) . .
O82 Mo26 O93 83.8(2) . .
O99 Mo26 O93 155.6(2) . .
O100 Mo26 O93 87.2(2) . .
O101 Mo26 Mo35 102.2(2) . .
O82 Mo26 Mo35 47.68(17) . .
O99 Mo26 Mo35 48.0(2) . .
O100 Mo26 Mo35 131.77(18) . .
O93 Mo26 Mo35 131.07(18) . .
O119 Mo27 O89 107.3(3) . .
O119 Mo27 O96 106.2(3) . .
O89 Mo27 O96 92.2(3) . .
O119 Mo27 O108 99.7(3) . .
O89 Mo27 O108 152.7(3) . .
O96 Mo27 O108 84.6(3) . .
O119 Mo27 O103 97.3(3) . .
O89 Mo27 O103 84.8(3) . .
O96 Mo27 O103 156.1(3) . .
O108 Mo27 O103 87.3(3) . .
O119 Mo27 Mo28 101.6(3) . .
O89 Mo27 Mo28 47.23(18) . .
O96 Mo27 Mo28 47.7(2) . .
O108 Mo27 Mo28 131.52(19) . .
O103 Mo27 Mo28 131.73(19) . .
O104 Mo28 O89 105.4(3) . .
O104 Mo28 O116 101.7(3) . .
O89 Mo28 O116 151.8(3) . .
O104 Mo28 O96 105.9(3) . .
O89 Mo28 O96 91.7(3) . .
O116 Mo28 O96 87.9(3) . .
O104 Mo28 O97 99.9(3) . .
O89 Mo28 O97 82.5(3) . .
O116 Mo28 O97 85.7(3) . .
O96 Mo28 O97 154.2(3) . .
O104 Mo28 Mo27 100.0(3) . .
O89 Mo28 Mo27 46.87(19) . .
O116 Mo28 Mo27 134.4(2) . .
O96 Mo28 Mo27 47.59(18) . .
O97 Mo28 Mo27 128.87(18) . .
O105 Mo29 O113 104.2(3) . .
O105 Mo29 O117 103.8(3) . .
O113 Mo29 O117 96.7(3) . .
O105 Mo29 O87 102.5(3) . .
O113 Mo29 O87 88.8(3) . .
O117 Mo29 O87 150.9(3) . .
O105 Mo29 O83 101.2(3) . .
O113 Mo29 O83 151.5(3) . .
O117 Mo29 O83 89.4(3) . .
O87 Mo29 O83 73.4(2) . .
O105 Mo29 Mo31 98.4(3) . .
O113 Mo29 Mo31 124.8(2) . .
O117 Mo29 Mo31 125.7(2) . .
O87 Mo29 Mo31 36.88(16) . .
O83 Mo29 Mo31 37.43(18) . .
O112 Mo30 O114 105.2(3) . .
O112 Mo30 O108 104.2(3) . .
O114 Mo30 O108 96.5(3) . .
O112 Mo30 O85 102.0(3) . .
O114 Mo30 O85 150.4(3) . .
O108 Mo30 O85 87.7(3) . .
O112 Mo30 O102 102.9(3) . .
O114 Mo30 O102 88.4(3) . .
O108 Mo30 O102 150.1(3) . .
O85 Mo30 O102 74.4(3) . .
O112 Mo30 Mo36 99.6(3) . .
O114 Mo30 Mo36 124.7(2) . .
O108 Mo30 Mo36 124.0(2) . .
O85 Mo30 Mo36 37.57(18) . .
O102 Mo30 Mo36 37.69(18) . .
O120 Mo31 O109 105.0(3) . .
O120 Mo31 O97 101.6(3) . .
O109 Mo31 O97 97.7(3) . .
O120 Mo31 O87 101.7(3) . .
O109 Mo31 O87 150.5(3) . .
O97 Mo31 O87 88.9(3) . .
O120 Mo31 O83 103.1(3) . .
O109 Mo31 O83 87.9(3) . .
O97 Mo31 O83 152.3(3) . .
O87 Mo31 O83 73.9(2) . .
O120 Mo31 Mo29 99.1(3) . .
O109 Mo31 Mo29 124.4(2) . .
O97 Mo31 Mo29 125.4(2) . .
O87 Mo31 Mo29 37.34(18) . .
O83 Mo31 Mo29 37.57(17) . .
O110 Mo32 O107 106.9(3) . .
O110 Mo32 O98 100.0(3) . .
O107 Mo32 O98 87.3(3) . .
O110 Mo32 O86 105.4(3) . .
O107 Mo32 O86 92.1(3) . .
O98 Mo32 O86 153.6(3) . .
O110 Mo32 O113 99.4(3) . .
O107 Mo32 O113 153.6(2) . .
O98 Mo32 O113 86.0(3) . .
O86 Mo32 O113 82.9(3) . .
O110 Mo32 O90 171.7(3) . .
O107 Mo32 O90 79.9(2) . .
O98 Mo32 O90 75.0(2) . .
O86 Mo32 O90 78.9(2) . .
O113 Mo32 O90 73.8(2) . .
O110 Mo32 Mo34 100.5(3) . .
O107 Mo32 Mo34 47.38(18) . .
O98 Mo32 Mo34 134.1(2) . .
O86 Mo32 Mo34 47.6(2) . .
O113 Mo32 Mo34 129.9(2) . .
O90 Mo32 Mo34 87.68(13) . .
O106 Mo33 O116 100.7(3) . .
O106 Mo33 O94 105.3(3) . .
O116 Mo33 O94 87.4(3) . .
O106 Mo33 O81 104.5(3) . .
O116 Mo33 O81 153.7(2) . .
O94 Mo33 O81 93.1(3) . .
O106 Mo33 O109 99.5(3) . .
O116 Mo33 O109 85.3(3) . .
O94 Mo33 O109 155.1(2) . .
O81 Mo33 O109 83.3(3) . .
O106 Mo33 O91 172.6(3) . .
O116 Mo33 O91 75.3(2) . .
O94 Mo33 O91 81.0(2) . .
O81 Mo33 O91 78.8(2) . .
O109 Mo33 O91 74.1(2) . .
O106 Mo33 Mo25 99.7(2) . .
O116 Mo33 Mo25 134.8(2) . .
O94 Mo33 Mo25 48.34(18) . .
O81 Mo33 Mo25 47.17(18) . .
O109 Mo33 Mo25 129.95(19) . .
O91 Mo33 Mo25 87.44(14) . .
O115 Mo34 O107 105.1(3) . .
O115 Mo34 O86 107.2(3) . .
O107 Mo34 O86 92.5(3) . .
O115 Mo34 O114 99.7(3) . .
O107 Mo34 O114 86.1(3) . .
O86 Mo34 O114 152.5(3) . .
O115 Mo34 O103 98.9(3) . .
O107 Mo34 O103 155.7(2) . .
O86 Mo34 O103 83.7(3) . .
O114 Mo34 O103 86.5(3) . .
O115 Mo34 Mo32 100.5(3) . .
O107 Mo34 Mo32 47.2(2) . .
O86 Mo34 Mo32 48.14(18) . .
O114 Mo34 Mo32 132.46(19) . .
O103 Mo34 Mo32 131.51(19) . .
O118 Mo35 O98 101.5(3) . .
O118 Mo35 O82 105.1(3) . .
O98 Mo35 O82 152.3(3) . .
O118 Mo35 O99 106.8(4) . .
O98 Mo35 O99 87.0(3) . .
O82 Mo35 O99 92.5(3) . .
O118 Mo35 O117 99.6(3) . .
O98 Mo35 O117 85.8(3) . .
O82 Mo35 O117 82.4(3) . .
O99 Mo35 O117 153.5(3) . .
O118 Mo35 Mo26 100.6(3) . .
O98 Mo35 Mo26 133.7(2) . .
O82 Mo35 Mo26 47.5(2) . .
O99 Mo35 Mo26 47.70(18) . .
O117 Mo35 Mo26 129.34(19) . .
O111 Mo36 O100 103.5(3) . .
O111 Mo36 O95 104.2(3) . .
O100 Mo36 O95 97.2(3) . .
O111 Mo36 O85 102.6(3) . .
O100 Mo36 O85 151.0(3) . .
O95 Mo36 O85 88.3(3) . .
O111 Mo36 O102 101.9(3) . .
O100 Mo36 O102 88.2(3) . .
O95 Mo36 O102 151.2(3) . .
O85 Mo36 O102 74.4(3) . .
O111 Mo36 Mo30 99.4(2) . .
O100 Mo36 Mo30 124.7(2) . .
O95 Mo36 Mo30 124.7(2) . .
O85 Mo36 Mo30 37.55(17) . .
O102 Mo36 Mo30 37.66(18) . .
O125 Zn1 O10 113.8(2) . .
O125 Zn1 O4 113.6(2) . .
O10 Zn1 O4 108.8(3) . .
O125 Zn1 O3 108.3(3) . .
O10 Zn1 O3 110.9(2) . .
O4 Zn1 O3 100.7(2) . .
O11 Zn2 O132 118.5(2) . .
O11 Zn2 O6 110.8(2) . .
O132 Zn2 O6 108.2(3) . .
O11 Zn2 O2 110.9(3) . .
O132 Zn2 O2 103.4(2) . .
O6 Zn2 O2 103.8(2) . .
O9 Zn3 O20 111.6(3) . .
O9 Zn3 N5 113.8(3) . .
O20 Zn3 N5 106.3(3) . .
O9 Zn3 O12 100.8(3) . .
O20 Zn3 O12 112.4(3) . .
N5 Zn3 O12 112.1(3) . .
O19 Zn4 N9 109.3(3) . .
O19 Zn4 O16 110.4(3) . .
N9 Zn4 O16 108.7(3) . .
O19 Zn4 O8 111.9(2) . .
N9 Zn4 O8 115.9(3) . .
O16 Zn4 O8 100.2(3) . .
O121 Zn5 O48 115.4(3) . .
O121 Zn5 O80 105.7(3) . .
O48 Zn5 O80 111.0(3) . .
O121 Zn5 O53 109.3(3) . .
O48 Zn5 O53 110.7(3) . .
O80 Zn5 O53 104.0(2) . .
O128 Zn6 O42 114.0(3) . .
O128 Zn6 O45 115.5(3) . .
O42 Zn6 O45 108.7(2) . .
O128 Zn6 O41 107.0(3) . .
O42 Zn6 O41 108.7(3) . .
O45 Zn6 O41 102.1(2) . .
O44 Zn7 O49 99.0(3) . .
O44 Zn7 O67 109.3(3) . .
O49 Zn7 O67 110.8(2) . .
O44 Zn7 N7 115.0(3) . .
O49 Zn7 N7 115.4(3) . .
O67 Zn7 N7 107.2(3) . .
O57 Zn8 O51 100.5(3) . .
O57 Zn8 O63 111.9(3) . .
O51 Zn8 O63 111.0(3) . .
O57 Zn8 N11 110.1(3) . .
O51 Zn8 N11 117.3(4) . .
O63 Zn8 N11 106.2(3) . .
O124 Zn9 O83 116.0(3) . .
O124 Zn9 O82 111.2(3) . .
O83 Zn9 O82 111.5(3) . .
O124 Zn9 O81 105.7(2) . .
O83 Zn9 O81 109.0(2) . .
O82 Zn9 O81 102.3(3) . .
O87 Zn10 O129 114.1(3) . .
O87 Zn10 O86 109.9(3) . .
O129 Zn10 O86 105.1(3) . .
O87 Zn10 O89 110.7(3) . .
O129 Zn10 O89 113.2(3) . .
O86 Zn10 O89 103.0(3) . .
O85 Zn11 O96 112.5(3) . .
O85 Zn11 O94 112.4(3) . .
O96 Zn11 O94 97.9(3) . .
O85 Zn11 N1 120.5(3) . .
O96 Zn11 N1 107.5(3) . .
O94 Zn11 N1 103.3(3) . .
O102 Zn12 O99 112.3(2) . .
O102 Zn12 O107 111.2(3) . .
O99 Zn12 O107 98.0(3) . .
O102 Zn12 N3 118.5(3) . .
O99 Zn12 N3 112.8(3) . .
O107 Zn12 N3 101.5(3) . .
O1 P1 O7 108.9(3) . .
O1 P1 O15 111.4(3) . .
O7 P1 O15 108.4(3) . .
O1 P1 O5 109.2(3) . .
O7 P1 O5 109.9(3) . .
O15 P1 O5 109.0(3) . .
O46 P2 O52 108.5(3) . .
O46 P2 O43 108.1(3) . .
O52 P2 O43 110.3(3) . .
O46 P2 O61 111.9(3) . .
O52 P2 O61 109.0(3) . .
O43 P2 O61 109.0(3) . .
O84 P3 O90 109.5(3) . .
O84 P3 O91 108.4(3) . .
O90 P3 O91 111.5(3) . .
O84 P3 O88 110.6(4) . .
O90 P3 O88 108.0(3) . .
O91 P3 O88 108.8(3) . .
Mo1 O2 Mo3 84.7(2) . .
Mo1 O2 Zn2 135.4(3) . .
Mo3 O2 Zn2 131.1(3) . .
Mo9 O3 Zn1 138.8(3) . .
Mo9 O3 Mo12 84.0(2) . .
Zn1 O3 Mo12 129.9(3) . .
Zn1 O4 Mo7 131.2(3) . .
Zn1 O4 Mo5 136.9(3) . .
Mo7 O4 Mo5 82.6(2) . .
P1 O5 Mo5 124.8(3) . .
Zn2 O6 Mo10 136.5(3) . .
Zn2 O6 Mo6 130.1(3) . .
Mo10 O6 Mo6 84.3(2) . .
Mo6 O8 Zn4 137.0(3) . .
Mo6 O8 Mo10 84.8(2) . .
Zn4 O8 Mo10 128.5(3) . .
Zn3 O9 Mo9 128.6(3) . .
Zn3 O9 Mo12 136.1(3) . .
Mo9 O9 Mo12 83.8(2) . .
Zn1 O10 Mo4 122.1(3) . .
Zn1 O10 Mo2 125.1(3) . .
Mo4 O10 Mo2 105.7(3) . .
Zn2 O11 Mo2 125.3(3) . .
Zn2 O11 Mo4 123.3(3) . .
Mo2 O11 Mo4 104.5(3) . .
Mo1 O12 Zn3 127.7(4) . .
Mo1 O12 Mo3 84.7(2) . .
Zn3 O12 Mo3 136.0(3) . .
Mo4 O13 Mo12 125.7(3) . .
Mo10 O14 Mo1 121.7(3) . .
P1 O15 Mo7 127.9(3) . .
Zn4 O16 Mo5 129.7(3) . .
Zn4 O16 Mo7 137.0(3) . .
Mo5 O16 Mo7 83.4(3) . .
Mo4 O18 Mo3 127.5(3) . .
Zn4 O19 Mo8 123.7(3) . .
Zn4 O19 Mo11 124.6(3) . .
Mo8 O19 Mo11 104.8(3) . .
Zn3 O20 Mo11 124.5(3) . .
Zn3 O20 Mo8 123.6(3) . .
Mo11 O20 Mo8 105.0(3) . .
Mo11 O21 Mo9 127.0(3) . .
Mo8 O23 Mo10 128.0(4) . .
Mo3 O26 Mo12 127.0(3) . .
Mo2 O27 Mo7 125.6(3) . .
Mo11 O28 Mo5 126.4(3) . .
Mo5 O33 Mo9 119.6(3) . .
Mo2 O34 Mo6 127.9(3) . .
Mo8 O35 Mo1 127.6(3) . .
Mo6 O39 Mo7 124.9(3) . .
Mo21 O41 Mo18 85.2(2) . .
Mo21 O41 Zn6 132.3(3) . .
Mo18 O41 Zn6 136.3(3) . .
Zn6 O42 Mo15 125.3(3) . .
Zn6 O42 Mo13 122.8(3) . .
Mo15 O42 Mo13 104.9(3) . .
Zn7 O44 Mo16 137.4(4) . .
Zn7 O44 Mo22 129.6(3) . .
Mo16 O44 Mo22 83.9(2) . .
Mo17 O45 Mo14 84.2(2) . .
Mo17 O45 Zn6 136.3(3) . .
Mo14 O45 Zn6 130.8(3) . .
Zn5 O48 Mo15 124.0(3) . .
Zn5 O48 Mo13 122.9(3) . .
Mo15 O48 Mo13 105.2(3) . .
Zn7 O49 Mo14 138.5(3) . .
Zn7 O49 Mo17 129.3(3) . .
Mo14 O49 Mo17 83.0(2) . .
Zn8 O51 Mo20 136.5(3) . .
Zn8 O51 Mo23 128.0(3) . .
Mo20 O51 Mo23 84.1(2) . .
Mo22 O53 Mo16 85.4(3) . .
Mo22 O53 Zn5 135.5(3) . .
Mo16 O53 Zn5 129.9(3) . .
Mo18 O54 Mo17 122.1(3) . .
Mo15 O55 Mo16 127.3(3) . .
Mo22 O56 Mo23 121.9(3) . .
Zn8 O57 Mo18 128.5(3) . .
Zn8 O57 Mo21 136.9(4) . .
Mo18 O57 Mo21 82.9(2) . .
Mo19 O59 Mo17 126.0(3) . .
P2 O61 Mo16 128.0(3) . .
Mo15 O62 Mo14 127.2(3) . .
Zn8 O63 Mo24 124.9(3) . .
Zn8 O63 Mo19 123.8(3) . .
Mo24 O63 Mo19 105.2(3) . .
Mo13 O65 Mo21 125.8(3) . .
Mo24 O66 Mo23 127.3(3) . .
Zn7 O67 Mo24 125.9(3) . .
Zn7 O67 Mo19 123.2(3) . .
Mo24 O67 Mo19 104.4(3) . .
Mo24 O71 Mo22 126.8(3) . .
Mo16 O73 Mo14 124.6(3) . .
Mo19 O74 Mo18 126.2(3) . .
Mo13 O75 Mo20 126.4(3) . .
Mo20 O76 Mo21 127.5(3) . .
Mo23 O80 Mo20 84.9(2) . .
Mo23 O80 Zn5 135.5(3) . .
Mo20 O80 Zn5 130.5(3) . .
Mo25 O81 Mo33 85.0(2) . .
Mo25 O81 Zn9 136.3(3) . .
Mo33 O81 Zn9 130.4(3) . .
Mo26 O82 Mo35 84.8(3) . .
Mo26 O82 Zn9 136.3(3) . .
Mo35 O82 Zn9 130.2(4) . .
Zn9 O83 Mo31 125.2(3) . .
Zn9 O83 Mo29 122.1(3) . .
Mo31 O83 Mo29 105.0(3) . .
P3 O84 Mo25 126.0(3) . .
Zn11 O85 Mo30 123.8(3) . .
Zn11 O85 Mo36 124.4(3) . .
Mo30 O85 Mo36 104.9(3) . .
Mo34 O86 Mo32 84.3(3) . .
Mo34 O86 Zn10 136.2(3) . .
Mo32 O86 Zn10 130.3(3) . .
Zn10 O87 Mo31 123.3(3) . .
Zn10 O87 Mo29 124.3(3) . .
Mo31 O87 Mo29 105.8(3) . .
Mo27 O89 Mo28 85.9(3) . .
Mo27 O89 Zn10 135.6(3) . .
Mo28 O89 Zn10 130.1(3) . .
P3 O90 Mo32 129.0(3) . .
P3 O91 Mo33 128.4(3) . .
Mo25 O93 Mo26 120.7(3) . .
Mo33 O94 Mo25 84.1(3) . .
Mo33 O94 Zn11 138.3(3) . .
Mo25 O94 Zn11 126.2(4) . .
Mo36 O95 Mo25 126.4(3) . .
Mo27 O96 Mo28 84.7(3) . .
Mo27 O96 Zn11 127.3(4) . .
Mo28 O96 Zn11 138.0(3) . .
Mo31 O97 Mo28 125.0(4) . .
Mo32 O98 Mo35 125.5(3) . .
Mo26 O99 Zn12 127.7(4) . .
Mo26 O99 Mo35 84.3(3) . .
Zn12 O99 Mo35 137.6(4) . .
Mo36 O100 Mo26 128.2(4) . .
Zn12 O102 Mo30 124.7(3) . .
Zn12 O102 Mo36 124.0(3) . .
Mo30 O102 Mo36 104.6(3) . .
Mo27 O103 Mo34 120.7(3) . .
Mo32 O107 Mo34 85.5(3) . .
Mo32 O107 Zn12 138.5(3) . .
Mo34 O107 Zn12 127.7(3) . .
Mo30 O108 Mo27 128.2(4) . .
Mo31 O109 Mo33 125.9(3) . .
Mo29 O113 Mo32 126.2(3) . .
Mo30 O114 Mo34 128.8(3) . .
Mo33 O116 Mo28 125.2(3) . .
Mo29 O117 Mo35 126.9(3) . .
C7 O121 Zn5 118.1(6) . .
C8 O124 Zn9 116.4(6) . .
C9 O125 Zn1 112.1(5) . .
C16 O128 Zn6 109.6(6) . .
C17 O129 Zn10 115.3(6) . .
C18 O132 Zn2 119.4(5) . .
C2 C1 C6 118.9(8) . 1_645
C2 C1 C7 121.2(8) . .
C6 C1 C7 119.9(8) 1_645 .
C1 C2 C3 121.3(8) . 1_655
C1 C2 H2 119.4 . .
C3 C2 H2 119.4 1_655 .
C2 C3 C4 119.2(8) 1_455 .
C2 C3 C8 120.1(9) 1_455 .
C4 C3 C8 120.7(8) . .
C3 C4 C5 121.3(8) . 1_545
C3 C4 H4 119.3 . .
C5 C4 H4 119.3 1_545 .
C6 C5 C4 119.1(8) . 1_565
C6 C5 C9 120.8(8) . .
C4 C5 C9 120.1(7) 1_565 .
C5 C6 C1 120.2(8) . 1_465
C5 C6 H6 119.9 . .
C1 C6 H6 119.9 1_465 .
O122 C7 O121 125.7(9) . .
O122 C7 C1 121.0(10) . .
O121 C7 C1 113.3(8) . .
O123 C8 O124 126.1(8) . .
O123 C8 C3 118.8(8) . .
O124 C8 C3 114.9(9) . .
O126 C9 O125 124.7(8) . .
O126 C9 C5 117.9(8) . .
O125 C9 C5 117.4(7) . .
C11 C10 C15 120.9(8) . .
C11 C10 H10 119.6 . .
C15 C10 H10 119.6 . .
C12 C11 C10 120.1(8) . .
C12 C11 C17 121.2(8) . .
C10 C11 C17 118.7(8) . .
C11 C12 C13 120.8(8) . .
C11 C12 H12 119.6 . .
C13 C12 H12 119.6 . .
C14 C13 C12 119.3(8) . .
C14 C13 C16 120.6(8) . .
C12 C13 C16 120.0(7) . .
C13 C14 C15 121.0(8) . .
C13 C14 H14 119.5 . .
C15 C14 H14 119.5 . .
C14 C15 C10 117.8(7) . .
C14 C15 C18 121.2(8) . .
C10 C15 C18 121.0(8) . .
O127 C16 O128 127.4(9) . .
O127 C16 C13 115.4(9) . .
O128 C16 C13 117.1(8) . .
O130 C17 O129 125.4(9) . .
O130 C17 C11 120.9(8) . .
O129 C17 C11 113.4(8) . .
O131 C18 O132 124.2(7) . .
O131 C18 C15 121.1(8) . .
O132 C18 C15 114.6(7) . .
C25 N1 C24 104.8(8) . .
C25 N1 Zn11 123.6(7) . .
C24 N1 Zn11 131.3(7) . .
C25 N2 C19 105.2(9) . .
C25 N2 H2A 127.4 . .
C19 N2 H2A 127.4 . .
C24 C19 N2 104.0(10) . .
C24 C19 C20 121.0(13) . 2_565
N2 C19 C20 134.9(12) . 2_565
C21 C20 C19 120.1(14) 2_565 2_565
C21 C20 H20 120.0 2_565 .
C19 C20 H20 120.0 2_565 .
C20 C21 C22 119.4(15) 2_565 .
C20 C21 H21 120.3 2_565 .
C22 C21 H21 120.3 . .
C21 C22 C23 123.0(16) . .
C21 C22 H22 118.5 . .
C23 C22 H22 118.5 . .
C22 C23 C24 118.5(13) . .
C22 C23 H23 120.7 . .
C24 C23 H23 120.7 . .
N1 C24 C19 111.5(11) . .
N1 C24 C23 130.7(11) . .
C19 C24 C23 117.8(12) . .
N1 C25 N2 114.4(10) . .
N1 C25 H25 122.8 . .
N2 C25 H25 122.8 . .
C32 N3 C26 103.5(10) . .
C32 N3 Zn12 122.9(8) . .
C26 N3 Zn12 133.5(8) . .
C31 N4 C32 104.5(10) . .
C31 N4 H4A 127.8 . .
C32 N4 H4A 127.8 . .
N3 C26 C27 130.7(10) . .
N3 C26 C31 109.2(10) . .
C27 C26 C31 120.0 . .
C26 C27 C28 120.0 . .
C26 C27 H27 120.0 . .
C28 C27 H27 120.0 . .
C29 C28 C27 120.0 . .
C29 C28 H28 120.0 . .
C27 C28 H28 120.0 . .
C28 C29 C30 120.0 . .
C28 C29 H29 120.0 . .
C30 C29 H29 120.0 . .
C29 C30 C31 120.0 . .
C29 C30 H30 120.0 . .
C31 C30 H30 120.0 . .
N4 C31 C30 131.5(11) . .
N4 C31 C26 108.4(11) . .
C30 C31 C26 120.0 . .
N3 C32 N4 114.4(11) . .
N3 C32 H32 122.8 . .
N4 C32 H32 122.8 . .
C39 N5 C33 105.5(8) . .
C39 N5 Zn3 126.4(7) . .
C33 N5 Zn3 128.2(7) . .
C39 N6 C38 107.6(8) . .
C39 N6 H6A 126.2 . .
C38 N6 H6A 126.2 . .
N5 C33 C38 108.9(9) . .
N5 C33 C34 129.9(9) . .
C38 C33 C34 120.9(10) . .
C35 C34 C33 117.2(11) . .
C35 C34 H34 121.4 . .
C33 C34 H34 121.4 . .
C34 C35 C36 120.0(12) . .
C34 C35 H35 120.0 . .
C36 C35 H35 120.0 . .
C37 C36 C35 122.8(13) 2_666 .
C37 C36 H36 118.6 2_666 .
C35 C36 H36 118.6 . .
C36 C37 C38 118.5(12) 2_666 2_666
C36 C37 H37 120.7 2_666 .
C38 C37 H37 120.7 2_666 .
N6 C38 C37 134.6(10) . 2_666
N6 C38 C33 105.2(9) . .
C37 C38 C33 120.1(11) 2_666 .
N5 C39 N6 112.7(9) . .
N5 C39 H39 123.6 . .
N6 C39 H39 123.6 . .
C46 N7 C40 105.6(9) . .
C46 N7 Zn7 125.8(7) . .
C40 N7 Zn7 128.6(7) . .
C46 N8 C45 111.0(10) . .
C46 N8 H8 124.5 . .
C45 N8 H8 124.5 . .
C41 C40 C45 122.8(12) . .
C41 C40 N7 129.5(11) . .
C45 C40 N7 107.7(11) . .
C40 C41 C42 115.7(13) . 2_656
C40 C41 H41 122.1 . .
C42 C41 H41 122.1 2_656 .
C41 C42 C43 121.4(14) 2_656 .
C41 C42 H42 119.3 2_656 .
C43 C42 H42 119.3 . .
C44 C43 C42 123.1(14) 2_656 .
C44 C43 H43 118.4 2_656 .
C42 C43 H43 118.4 . .
C43 C44 C45 116.1(14) 2_656 .
C43 C44 H44 122.0 2_656 .
C45 C44 H44 122.0 . .
N8 C45 C40 105.6(10) . .
N8 C45 C44 133.8(11) . .
C40 C45 C44 120.0(13) . .
N8 C46 N7 109.8(11) . .
N8 C46 H46 125.1 . .
N7 C46 H46 125.1 . .
C53 N9 C47 101.9(12) . .
C53 N9 Zn4 127.9(9) . .
C47 N9 Zn4 130.3(10) . .
C52 N10 C53 111.1(14) . .
C52 N10 H10A 124.5 . .
C53 N10 H10A 124.5 . .
N9 C47 C52 112.2(18) . .
N9 C47 C48 130.0(17) . .
C52 C47 C48 118(2) . .
C49 C48 C47 117.6(19) . .
C49 C48 H48 121.2 . .
C47 C48 H48 121.2 . .
C50 C49 C48 119.7(19) 2_675 .
C50 C49 H49 120.1 2_675 .
C48 C49 H49 120.1 . .
C51 C50 C49 121(2) 2_675 2_675
C51 C50 H50 119.7 2_675 .
C49 C50 H50 119.7 2_675 .
C52 C51 C50 116(2) . 2_675
C52 C51 H51 122.0 . .
C50 C51 H51 122.0 2_675 .
N10 C52 C51 135(2) . .
N10 C52 C47 102.1(19) . .
C51 C52 C47 121(2) . .
N10 C53 N9 112.5(13) . .
N10 C53 H53 123.7 . .
N9 C53 H53 123.7 . .
C54 N11 C56 106.5(10) . .
C54 N11 Zn8 127.2(9) . .
C56 N11 Zn8 126.1(8) . .
C54 N12 C55 107.0(9) . .
C54 N12 H12A 126.5 . .
C55 N12 H12A 126.5 . .
N12 C54 N11 112.4(11) . .
N12 C55 C56 106.4(11) . .
N12 C55 C60A 128.0(14) . .
C56 C55 C60A 124.1(17) . .
N12 C55 C60B 119.6(16) . .
C56 C55 C60B 120.0(16) . .
C60A C55 C60B 44.5(15) . .
N11 C56 C55 107.5(11) . .
N11 C56 C57A 121.3(17) . .
C55 C56 C57A 123.9(17) . .
N11 C56 C57B 125.2(16) . .
C55 C56 C57B 122.5(16) . .
C57A C56 C57B 44.1(14) . .
C56 C57A C58A 111(2) . .
C56 C57B C58B 117(3) . .
C59A C58A C57A 119(4) . .
C59B C58B C57B 115(4) . .
C58A C59A C60A 127(4) . .
C58B C59B C60B 128(4) . .
C59A C60A C55 108(3) . .
C59B C60B C55 108(3) . .

loop_
_geom_bond_atom_site_label_1
_geom_bond_atom_site_label_2
_geom_bond_distance
_geom_bond_site_symmetry_2
Mo1 O38 1.669(6) .
Mo1 O2 1.945(6) .
Mo1 O12 1.948(6) .
Mo1 O35 2.011(6) .
Mo1 O14 2.105(6) .
Mo1 Mo3 2.6357(13) .
Mo2 O17 1.692(6) .
Mo2 O34 1.807(6) .
Mo2 O27 1.814(6) .
Mo2 O11 1.996(6) .
Mo2 O10 2.006(6) .
Mo2 Mo4 3.1969(12) .
Mo3 O29 1.676(6) .
Mo3 O26 1.924(7) .
Mo3 O12 1.964(6) .
Mo3 O2 1.969(6) .
Mo3 O18 2.033(7) .
Mo4 O22 1.667(6) .
Mo4 O13 1.797(6) .
Mo4 O18 1.802(6) .
Mo4 O10 2.004(5) .
Mo4 O11 2.048(6) .
Mo5 O37 1.653(6) .
Mo5 O16 1.962(6) .
Mo5 O4 1.985(6) .
Mo5 O28 2.032(6) .
Mo5 O33 2.076(6) .
Mo5 O5 2.515(5) .
Mo5 Mo7 2.6119(11) .
Mo6 O36 1.673(7) .
Mo6 O39 1.952(6) .
Mo6 O8 1.955(6) .
Mo6 O6 1.975(5) .
Mo6 O34 2.032(6) .
Mo6 Mo10 2.6405(12) .
Mo7 O32 1.654(6) .
Mo7 O16 1.965(7) .
Mo7 O4 1.972(6) .
Mo7 O39 1.979(6) .
Mo7 O27 2.027(7) .
Mo7 O15 2.490(5) .
Mo8 O31 1.696(7) .
Mo8 O35 1.818(6) .
Mo8 O23 1.827(7) .
Mo8 O19 2.000(6) .
Mo8 O20 2.019(6) .
Mo8 Mo11 3.1837(13) .
Mo9 O25 1.656(6) .
Mo9 O9 1.953(6) .
Mo9 O3 1.958(6) .
Mo9 O21 2.023(6) .
Mo9 O33 2.086(6) .
Mo9 Mo12 2.6297(12) .
Mo10 O24 1.655(7) .
Mo10 O8 1.960(6) .
Mo10 O6 1.961(6) .
Mo10 O23 2.002(6) .
Mo10 O14 2.057(5) .
Mo11 O40 1.686(6) .
Mo11 O28 1.805(6) .
Mo11 O21 1.824(7) .
Mo11 O20 1.994(6) .
Mo11 O19 2.019(6) .
Mo12 O30 1.693(7) .
Mo12 O26 1.938(6) .
Mo12 O3 1.971(5) .
Mo12 O9 1.986(6) .
Mo12 O13 2.048(6) .
Mo13 O68 1.696(6) .
Mo13 O75 1.813(6) .
Mo13 O65 1.814(6) .
Mo13 O42 2.015(7) .
Mo13 O48 2.017(6) .
Mo13 Mo15 3.1898(13) .
Mo14 O47 1.692(7) .
Mo14 O45 1.954(6) .
Mo14 O49 1.969(6) .
Mo14 O73 1.977(6) .
Mo14 O62 2.025(6) .
Mo14 Mo17 2.6175(11) .
Mo15 O50 1.684(6) .
Mo15 O55 1.796(6) .
Mo15 O62 1.805(7) .
Mo15 O48 1.997(7) .
Mo15 O42 2.007(6) .
Mo16 O58 1.685(6) .
Mo16 O73 1.949(7) .
Mo16 O53 1.953(7) .
Mo16 O44 1.962(6) .
Mo16 O55 2.040(6) .
Mo16 O61 2.520(5) .
Mo16 Mo22 2.6386(13) .
Mo17 O64 1.636(7) .
Mo17 O45 1.949(5) .
Mo17 O49 1.981(6) .
Mo17 O59 2.027(6) .
Mo17 O54 2.088(6) .
Mo18 O60 1.676(6) .
Mo18 O41 1.952(6) .
Mo18 O57 1.979(7) .
Mo18 O74 2.011(6) .
Mo18 O54 2.050(6) .
Mo18 Mo21 2.6246(13) .
Mo19 O77 1.682(6) .
Mo19 O59 1.818(6) .
Mo19 O74 1.837(6) .
Mo19 O63 2.008(7) .
Mo19 O67 2.032(6) .
Mo19 Mo24 3.1775(13) .
Mo20 O78 1.663(7) .
Mo20 O76 1.930(7) .
Mo20 O51 1.957(6) .
Mo20 O80 1.964(6) .
Mo20 O75 2.032(6) .
Mo20 Mo23 2.6354(12) .
Mo21 O70 1.652(6) .
Mo21 O41 1.923(7) .
Mo21 O76 1.932(7) .
Mo21 O57 1.987(6) .
Mo21 O65 2.032(6) .
Mo22 O72 1.665(7) .
Mo22 O53 1.938(6) .
Mo22 O44 1.984(7) .
Mo22 O71 2.010(6) .
Mo22 O56 2.063(7) .
Mo23 O69 1.653(7) .
Mo23 O80 1.941(6) .
Mo23 O51 1.978(6) .
Mo23 O66 2.027(6) .
Mo23 O56 2.093(6) .
Mo24 O79 1.691(6) .
Mo24 O66 1.799(7) .
Mo24 O71 1.824(6) .
Mo24 O67 1.989(7) .
Mo24 O63 1.991(6) .
Mo25 O92 1.677(6) .
Mo25 O81 1.936(6) .
Mo25 O94 1.975(6) .
Mo25 O95 2.025(7) .
Mo25 O93 2.070(6) .
Mo25 O84 2.514(6) .
Mo25 Mo33 2.6298(14) .
Mo26 O101 1.663(7) .
Mo26 O82 1.955(7) .
Mo26 O99 1.962(6) .
Mo26 O100 2.013(7) .
Mo26 O93 2.083(6) .
Mo26 Mo35 2.6393(14) .
Mo27 O119 1.651(7) .
Mo27 O89 1.936(7) .
Mo27 O96 1.962(6) .
Mo27 O108 2.004(8) .
Mo27 O103 2.079(6) .
Mo27 Mo28 2.6460(13) .
Mo28 O104 1.683(7) .
Mo28 O89 1.947(6) .
Mo28 O116 1.960(6) .
Mo28 O96 1.965(7) .
Mo28 O97 2.038(7) .
Mo29 O105 1.694(8) .
Mo29 O113 1.807(6) .
Mo29 O117 1.815(7) .
Mo29 O87 2.019(7) .
Mo29 O83 2.022(6) .
Mo29 Mo31 3.2027(14) .
Mo30 O112 1.693(8) .
Mo30 O114 1.817(7) .
Mo30 O108 1.832(7) .
Mo30 O85 2.015(6) .
Mo30 O102 2.017(6) .
Mo30 Mo36 3.1946(13) .
Mo31 O120 1.701(7) .
Mo31 O109 1.810(6) .
Mo31 O97 1.826(7) .
Mo31 O87 1.998(6) .
Mo31 O83 2.015(7) .
Mo32 O110 1.677(7) .
Mo32 O107 1.937(7) .
Mo32 O98 1.942(7) .
Mo32 O86 1.971(6) .
Mo32 O113 2.022(7) .
Mo32 O90 2.514(6) .
Mo32 Mo34 2.6328(13) .
Mo33 O106 1.685(7) .
Mo33 O116 1.937(6) .
Mo33 O94 1.950(7) .
Mo33 O81 1.955(6) .
Mo33 O109 2.025(7) .
Mo33 O91 2.506(5) .
Mo34 O115 1.650(7) .
Mo34 O107 1.943(6) .
Mo34 O86 1.953(7) .
Mo34 O114 1.994(7) .
Mo34 O103 2.080(7) .
Mo35 O118 1.672(7) .
Mo35 O98 1.946(6) .
Mo35 O82 1.960(6) .
Mo35 O99 1.972(8) .
Mo35 O117 2.017(7) .
Mo36 O111 1.692(7) .
Mo36 O100 1.816(6) .
Mo36 O95 1.824(6) .
Mo36 O85 2.015(6) .
Mo36 O102 2.019(6) .
Zn1 O125 1.942(7) .
Zn1 O10 1.953(6) .
Zn1 O4 1.963(6) .
Zn1 O3 1.968(6) .
Zn2 O11 1.913(6) .
Zn2 O132 1.917(6) .
Zn2 O6 1.961(6) .
Zn2 O2 1.974(5) .
Zn3 O9 1.943(6) .
Zn3 O20 1.949(7) .
Zn3 N5 1.960(7) .
Zn3 O12 1.963(6) .
Zn4 O19 1.940(6) .
Zn4 N9 1.951(8) .
Zn4 O16 1.953(7) .
Zn4 O8 1.957(6) .
Zn5 O121 1.934(6) .
Zn5 O48 1.947(6) .
Zn5 O80 1.978(6) .
Zn5 O53 1.981(6) .
Zn6 O128 1.931(6) .
Zn6 O42 1.955(6) .
Zn6 O45 1.986(6) .
Zn6 O41 1.997(6) .
Zn7 O44 1.948(6) .
Zn7 O49 1.949(6) .
Zn7 O67 1.956(7) .
Zn7 N7 1.969(8) .
Zn8 O57 1.927(6) .
Zn8 O51 1.956(6) .
Zn8 O63 1.956(6) .
Zn8 N11 1.994(9) .
Zn9 O124 1.922(6) .
Zn9 O83 1.935(7) .
Zn9 O82 1.978(7) .
Zn9 O81 1.998(6) .
Zn10 O87 1.931(6) .
Zn10 O129 1.936(7) .
Zn10 O86 1.980(7) .
Zn10 O89 1.984(6) .
Zn11 O85 1.944(7) .
Zn11 O96 1.969(7) .
Zn11 O94 1.979(7) .
Zn11 N1 1.990(8) .
Zn12 O102 1.924(7) .
Zn12 O99 1.964(7) .
Zn12 O107 1.980(7) .
Zn12 N3 2.010(9) .
P1 O1 1.531(6) .
P1 O7 1.543(6) .
P1 O15 1.548(6) .
P1 O5 1.567(5) .
P2 O46 1.514(6) .
P2 O52 1.537(6) .
P2 O43 1.547(6) .
P2 O61 1.551(6) .
P3 O84 1.540(6) .
P3 O90 1.548(6) .
P3 O91 1.550(6) .
P3 O88 1.559(6) .
O121 C7 1.296(12) .
O122 C7 1.236(11) .
O123 C8 1.229(11) .
O124 C8 1.313(11) .
O125 C9 1.268(10) .
O126 C9 1.244(10) .
O127 C16 1.234(10) .
O128 C16 1.246(11) .
O129 C17 1.279(10) .
O130 C17 1.252(11) .
O131 C18 1.202(9) .
O132 C18 1.305(10) .
C1 C2 1.380(11) .
C1 C6 1.428(12) 1_645
C1 C7 1.470(13) .
C2 C3 1.380(12) 1_655
C2 H2 0.9300 .
C3 C2 1.380(12) 1_455
C3 C4 1.385(13) .
C3 C8 1.507(11) .
C4 C5 1.399(11) 1_545
C4 H4 0.9300 .
C5 C6 1.375(12) .
C5 C4 1.399(11) 1_565
C5 C9 1.491(12) .
C6 C1 1.428(12) 1_465
C6 H6 0.9300 .
C10 C11 1.383(11) .
C10 C15 1.411(12) .
C10 H10 0.9300 .
C11 C12 1.361(12) .
C11 C17 1.505(11) .
C12 C13 1.408(12) .
C12 H12 0.9300 .
C13 C14 1.375(11) .
C13 C16 1.530(13) .
C14 C15 1.409(12) .
C14 H14 0.9300 .
C15 C18 1.471(10) .
N1 C25 1.299(12) .
N1 C24 1.353(13) .
N2 C25 1.343(12) .
N2 C19 1.416(15) .
N2 H2A 0.8600 .
C19 C24 1.377(14) .
C19 C20 1.424(17) 2_565
C20 C21 1.36(2) 2_565
C20 C19 1.424(17) 2_565
C20 H20 0.9300 .
C21 C20 1.36(2) 2_565
C21 C22 1.37(2) .
C21 H21 0.9300 .
C22 C23 1.379(19) .
C22 H22 0.9300 .
C23 C24 1.447(18) .
C23 H23 0.9300 .
C25 H25 0.9300 .
N3 C32 1.324(13) .
N3 C26 1.346(12) .
N4 C31 1.320(13) .
N4 C32 1.352(14) .
N4 H4A 0.8600 .
C26 C27 1.3900 .
C26 C31 1.3900 .
C27 C28 1.3900 .
C27 H27 0.9300 .
C28 C29 1.3900 .
C28 H28 0.9300 .
C29 C30 1.3900 .
C29 H29 0.9300 .
C30 C31 1.3900 .
C30 H30 0.9300 .
C32 H32 0.9300 .
N5 C39 1.319(12) .
N5 C33 1.389(12) .
N6 C39 1.341(11) .
N6 C38 1.379(13) .
N6 H6A 0.8600 .
C33 C38 1.403(13) .
C33 C34 1.406(15) .
C34 C35 1.365(16) .
C34 H34 0.9300 .
C35 C36 1.434(18) .
C35 H35 0.9300 .
C36 C37 1.305(18) 2_666
C36 H36 0.9300 .
C37 C36 1.305(18) 2_666
C37 C38 1.399(15) 2_666
C37 H37 0.9300 .
C38 C37 1.399(15) 2_666
C39 H39 0.9300 .
N7 C46 1.342(14) .
N7 C40 1.404(13) .
N8 C46 1.326(13) .
N8 C45 1.331(14) .
N8 H8 0.8600 .
C40 C41 1.364(17) .
C40 C45 1.396(14) .
C41 C42 1.379(16) 2_656
C41 H41 0.9300 .
C42 C41 1.379(16) 2_656
C42 C43 1.379(18) .
C42 H42 0.9300 .
C43 C44 1.343(19) 2_656
C43 H43 0.9300 .
C44 C43 1.343(19) 2_656
C44 C45 1.407(16) .
C44 H44 0.9300 .
C46 H46 0.9300 .
N9 C53 1.334(14) .
N9 C47 1.336(19) .
N10 C52 1.29(2) .
N10 C53 1.316(16) .
N10 H10A 0.8600 .
C47 C52 1.427(16) .
C47 C48 1.47(2) .
C48 C49 1.42(2) .
C48 H48 0.9300 .
C49 C50 1.42(2) 2_675
C49 H49 0.9300 .
C50 C51 1.39(2) 2_675
C50 C49 1.42(2) 2_675
C50 H50 0.9300 .
C51 C52 1.391(16) .
C51 C50 1.39(2) 2_675
C51 H51 0.9300 .
C53 H53 0.9300 .
N11 C54 1.307(13) .
N11 C56 1.365(15) .
N12 C54 1.307(13) .
N12 C55 1.367(15) .
N12 H12A 0.8600 .
C55 C56 1.377(15) .
C55 C60A 1.51(3) .
C55 C60B 1.52(3) .
C56 C57A 1.444(17) .
C56 C57B 1.44(3) .
C57A C58A 1.49(4) .
C57B C58B 1.48(5) .
C58A C59A 1.391(19) .
C58B C59B 1.42(5) .
C59A C60A 1.47(4) .
C59B C60B 1.44(5) .

loop_
_platon_squeeze_void_nr
_platon_squeeze_void_average_x
_platon_squeeze_void_average_y
_platon_squeeze_void_average_z
_platon_squeeze_void_volume
_platon_squeeze_void_count_electrons
_platon_squeeze_void_content
1 0.004 -0.013 0.002 9049 4761 ' '
